data_4340342
loop_
_publ_author_name
'Wang, Xiu-Li'
'Li, Na'
'Tian, Ai-Xiang'
'Ying, Jun'
'Li, Tian-Jiao'
'Lin, Xiao-Ling'
'Luan, Jian'
'Yang, Yang'

_publ_section_title
;
 Unprecedented Application of Flexible Bis(pyridyl-tetrazole) Ligands To
 Construct Helix/Loop Subunits To Modify Polyoxometalate Anions.
;
_journal_issue 14
_journal_name_full 'Inorganic chemistry'
_journal_page_first 7118
_journal_page_last 7129
_journal_paper_doi 10.1021/ic403153f
_journal_volume 53
_journal_year 2014
_chemical_formula_sum 'C40 H47 Ag3 N25 O64 P2 W18'
_chemical_formula_weight 5596.88
_chemical_name_systematic
; 
 ? 
;
_space_group_IT_number 14
_symmetry_cell_setting monoclinic
_symmetry_space_group_name_Hall '-P 2ybc'
_symmetry_space_group_name_H-M 'P 1 21/c 1'
_atom_sites_solution_hydrogens geom
_atom_sites_solution_primary direct
_atom_sites_solution_secondary difmap
_audit_creation_method SHELXL-97
_cell_angle_alpha 90.00
_cell_angle_beta 99.0030(10)
_cell_angle_gamma 90.00
_cell_formula_units_Z 4
_cell_length_a 28.0496(19)
_cell_length_b 15.2674(10)
_cell_length_c 22.9741(15)
_cell_measurement_reflns_used 9948
_cell_measurement_temperature 298(2)
_cell_measurement_theta_max 28.284
_cell_measurement_theta_min 2.5775
_cell_volume 9717.3(11)
_computing_cell_refinement 'Bruker XSCANS'
_computing_data_collection 'Bruker XSCANS'
_computing_data_reduction 'Bruker SHELXTL'
_computing_molecular_graphics 'Bruker SHELXTL'
_computing_publication_material 'Bruker SHELXTL'
_computing_structure_refinement 'SHELXL-97 (Sheldrick, 1997)'
_computing_structure_solution 'SHELXS-97 (Sheldrick, 1990)'
_diffrn_ambient_temperature 298(2)
_diffrn_measured_fraction_theta_full 0.967
_diffrn_measured_fraction_theta_max 0.967
_diffrn_radiation_monochromator graphite
_diffrn_radiation_source 'fine-focus sealed tube'
_diffrn_radiation_type MoK\a
_diffrn_radiation_wavelength 0.71073
_diffrn_reflns_av_R_equivalents 0.0639
_diffrn_reflns_av_unetI/netI 0.0914
_diffrn_reflns_limit_h_max 37
_diffrn_reflns_limit_h_min -37
_diffrn_reflns_limit_k_max 20
_diffrn_reflns_limit_k_min -20
_diffrn_reflns_limit_l_max 30
_diffrn_reflns_limit_l_min -21
_diffrn_reflns_number 59351
_diffrn_reflns_theta_full 28.39
_diffrn_reflns_theta_max 28.39
_diffrn_reflns_theta_min 1.52
_exptl_absorpt_coefficient_mu 21.938
_exptl_absorpt_correction_T_max 0.072
_exptl_absorpt_correction_T_min 0.027
_exptl_absorpt_correction_type multi-scan
_exptl_absorpt_process_details 'SADABS, Sheldrick, 1996'
_exptl_crystal_colour yellow
_exptl_crystal_density_diffrn 3.821
_exptl_crystal_density_method 'not measured'
_exptl_crystal_description block
_exptl_crystal_F_000 9880
_exptl_crystal_size_max 0.18
_exptl_crystal_size_mid 0.15
_exptl_crystal_size_min 0.12
_platon_squeeze_details
;
;
_refine_diff_density_max 5.456
_refine_diff_density_min -4.394
_refine_diff_density_rms 0.583
_refine_ls_extinction_method none
_refine_ls_goodness_of_fit_ref 1.038
_refine_ls_hydrogen_treatment constr
_refine_ls_matrix_type full
_refine_ls_number_parameters 1360
_refine_ls_number_reflns 23562
_refine_ls_number_restraints 2314
_refine_ls_restrained_S_all 0.995
_refine_ls_R_factor_all 0.1119
_refine_ls_R_factor_gt 0.0698
_refine_ls_shift/su_max 0.001
_refine_ls_shift/su_mean 0.000
_refine_ls_structure_factor_coef Fsqd
_refine_ls_weighting_details 'calc w=1/[\s^2^(Fo^2^)+(0.0738P)^2^+641.7980P] where P=(Fo^2^+2Fc^2^)/3'
_refine_ls_weighting_scheme calc
_refine_ls_wR_factor_gt 0.1610
_refine_ls_wR_factor_ref 0.1839
_reflns_number_gt 15982
_reflns_number_total 24386
_reflns_threshold_expression >2sigma(I)
_cod_data_source_file ic403153f_si_002.cif
_cod_data_source_block compound-3
_cod_depositor_comments 'Adding full bibliography for 4340340--4340342.cif.'
_cod_original_sg_symbol_H-M 'P 21/c'
_cod_database_code 4340342

loop_
_symmetry_equiv_pos_as_xyz
'x, y, z'
'-x, y+1/2, -z+1/2'
'-x, -y, -z'
'x, -y-1/2, z-1/2'

loop_
_atom_site_label
_atom_site_type_symbol
_atom_site_fract_x
_atom_site_fract_y
_atom_site_fract_z
_atom_site_U_iso_or_equiv
_atom_site_adp_type
_atom_site_occupancy
_atom_site_symmetry_multiplicity
_atom_site_calc_flag
_atom_site_refinement_flags
C41 C -0.0876(7) 0.5009(12) 0.6696(8) 0.055(7) Uani 1 1 d GU
N4 N -0.0801(8) 0.5399(13) 0.6156(10) 0.083(11) Uani 1 1 d G
N1 N -0.0711(8) 0.4717(19) 0.5767(7) 0.109(10) Uani 1 1 d GDU
N3 N -0.0731(7) 0.3907(14) 0.6066(9) 0.083(10) Uani 1 1 d GU
N5 N -0.0833(7) 0.4088(12) 0.6640(8) 0.064(7) Uani 1 1 d GU
W1 W 0.31039(3) 0.47722(5) 0.92780(3) 0.01393(15) Uani 1 1 d .
W2 W 0.06401(3) 0.61865(6) 0.67035(4) 0.0260(2) Uani 1 1 d .
W3 W 0.42031(3) 0.55419(5) 0.87316(4) 0.02073(18) Uani 1 1 d .
W4 W 0.31479(3) 0.69932(5) 0.87012(3) 0.01421(15) Uani 1 1 d .
W5 W 0.17024(3) 0.55788(5) 0.60186(3) 0.01976(17) Uani 1 1 d .
W6 W 0.06617(3) 0.58533(6) 0.81674(4) 0.02475(19) Uani 1 1 d .
W7 W 0.16859(3) 0.31793(5) 0.81347(3) 0.01776(17) Uani 1 1 d .
W8 W 0.30487(3) 0.54792(5) 0.62421(3) 0.01802(17) Uani 1 1 d .
W9 W 0.41314(3) 0.38257(5) 0.77985(4) 0.02203(18) Uani 1 1 d .
W10 W 0.30108(3) 0.34265(5) 0.67597(3) 0.01692(16) Uani 1 1 d .
W11 W 0.17777(3) 0.74596(5) 0.70238(3) 0.01669(16) Uani 1 1 d .
W12 W 0.06023(3) 0.41362(6) 0.72329(4) 0.02592(19) Uani 1 1 d .
W13 W 0.41769(3) 0.58725(6) 0.72708(4) 0.02299(18) Uani 1 1 d .
W14 W 0.17544(3) 0.49010(5) 0.90502(3) 0.01561(16) Uani 1 1 d .
W15 W 0.30333(3) 0.30680(5) 0.83472(3) 0.01534(16) Uani 1 1 d .
W16 W 0.16633(3) 0.35400(5) 0.65473(3) 0.01911(17) Uani 1 1 d .
W17 W 0.31269(3) 0.73408(5) 0.72537(3) 0.01574(16) Uani 1 1 d .
W18 W 0.17981(3) 0.71376(5) 0.84745(3) 0.01516(16) Uani 1 1 d .
Ag1 Ag -0.06654(8) 0.30434(14) 0.73335(11) 0.0513(6) Uani 1 1 d .
Ag2 Ag 0.47857(9) 0.21162(13) 0.70016(10) 0.0507(5) Uani 1 1 d .
Ag3 Ag 0.37112(8) 0.41940(13) 0.54298(10) 0.0461(5) Uani 1 1 d .
P1 P 0.16923(15) 0.5309(3) 0.75388(18) 0.0075(7) Uani 1 1 d U
P2 P 0.31102(15) 0.5170(3) 0.77644(18) 0.0054(7) Uani 1 1 d U
O1 O 0.1019(5) 0.3843(9) 0.6703(6) 0.0216(15) Uani 1 1 d U
O1W O -0.0360(7) 0.3733(13) 0.8258(8) 0.050(3) Uani 1 1 d U
O2 O 0.0263(5) 0.6183(10) 0.8594(7) 0.030(2) Uani 1 1 d U
O2W O 0.4525(8) 0.1555(14) 0.7509(9) 0.059(4) Uani 1 1 d U
O3 O 0.1618(5) 0.3702(8) 0.8873(6) 0.0187(17) Uani 1 1 d U
O5 O 0.1774(5) 0.3165(8) 0.7327(6) 0.0195(15) Uani 1 1 d U
O6 O 0.2988(5) 0.6141(8) 0.7843(5) 0.0156(14) Uani 1 1 d U
O7 O 0.1822(5) 0.4935(8) 0.6973(6) 0.0169(14) Uani 1 1 d U
O8 O 0.2901(5) 0.3055(8) 0.7516(5) 0.0163(15) Uani 1 1 d U
O9 O 0.4638(5) 0.5795(9) 0.9300(6) 0.023(2) Uani 1 1 d U
O10 O 0.1068(5) 0.5761(9) 0.6206(6) 0.0208(15) Uani 1 1 d U
O11 O 0.0406(5) 0.6412(9) 0.7432(6) 0.0249(17) Uani 1 1 d U
O12 O 0.0351(5) 0.5069(9) 0.6708(6) 0.0255(17) Uani 1 1 d U
O13 O 0.2930(5) 0.4833(8) 0.7145(5) 0.0152(14) Uani 1 1 d U
O14 O 0.2330(5) 0.3530(9) 0.6524(6) 0.0191(16) Uani 1 1 d U
O15 O 0.3764(5) 0.6828(8) 0.7342(6) 0.0189(15) Uani 1 1 d U
O16 O 0.3146(5) 0.3557(8) 0.9117(5) 0.0154(16) Uani 1 1 d U
O17 O 0.1495(5) 0.2593(9) 0.6174(6) 0.026(2) Uani 1 1 d U
O18 O 0.1849(5) 0.6652(8) 0.6430(6) 0.0187(15) Uani 1 1 d U
O19 O 0.3668(5) 0.3592(8) 0.7131(6) 0.0191(15) Uani 1 1 d U
O20 O 0.1042(5) 0.3575(9) 0.7818(6) 0.0211(15) Uani 1 1 d U
O21 O 0.1724(5) 0.7910(9) 0.8990(6) 0.021(2) Uani 1 1 d U
O22 O 0.3238(5) 0.7719(8) 0.8048(6) 0.0170(16) Uani 1 1 d U
O23 O 0.1546(5) 0.2134(9) 0.8276(6) 0.025(2) Uani 1 1 d U
O24 O 0.1885(5) 0.6093(8) 0.8922(6) 0.0176(15) Uani 1 1 d U
O25 O 0.3681(5) 0.3339(8) 0.8237(6) 0.0168(14) Uani 1 1 d U
O26 O 0.4458(5) 0.6052(9) 0.8081(6) 0.0211(17) Uani 1 1 d U
O27 O 0.3777(5) 0.6523(8) 0.8706(6) 0.0167(15) Uani 1 1 d U
O28 O 0.1639(5) 0.4910(9) 0.9755(6) 0.021(2) Uani 1 1 d U
O29 O 0.2459(5) 0.7527(8) 0.7227(6) 0.0182(15) Uani 1 1 d U
O30 O 0.3257(5) 0.8270(9) 0.6913(6) 0.022(2) Uani 1 1 d U
O31 O 0.3226(5) 0.4749(8) 1.0029(5) 0.017(2) Uani 1 1 d U
O32 O 0.2467(5) 0.7223(8) 0.8528(6) 0.0166(15) Uani 1 1 d U
O33 O 0.4610(5) 0.6346(9) 0.6938(6) 0.026(2) Uani 1 1 d U
O34 O 0.2421(5) 0.4659(8) 0.9188(5) 0.0162(16) Uani 1 1 d U
O35 O 0.3287(5) 0.7733(9) 0.9252(6) 0.021(2) Uani 1 1 d U
O36 O 0.3121(5) 0.1988(8) 0.8511(6) 0.022(2) Uani 1 1 d U
O37 O 0.0169(6) 0.3351(10) 0.7074(7) 0.032(2) Uani 1 1 d U
O38 O 0.2946(4) 0.4591(8) 0.8234(5) 0.0141(14) Uani 1 1 d U
O39 O 0.3681(4) 0.5121(8) 0.7853(5) 0.0148(14) Uani 1 1 d U
O40 O 0.1587(5) 0.5917(9) 0.5298(6) 0.022(2) Uani 1 1 d U
O41 O 0.1675(5) 0.8422(9) 0.6646(6) 0.023(2) Uani 1 1 d U
O42 O 0.4529(6) 0.2981(10) 0.7779(7) 0.030(2) Uani 1 1 d U
O43 O 0.4421(5) 0.4427(9) 0.8492(6) 0.0219(17) Uani 1 1 d U
O44 O 0.2370(5) 0.5363(8) 0.6076(6) 0.0192(16) Uani 1 1 d U
O45 O 0.0353(5) 0.4811(9) 0.7839(6) 0.0267(17) Uani 1 1 d U
O46 O 0.1114(5) 0.7076(8) 0.6923(6) 0.0203(15) Uani 1 1 d U
O47 O 0.0218(5) 0.6748(10) 0.6223(7) 0.029(2) Uani 1 1 d U
O48 O 0.3116(5) 0.4230(8) 0.6151(6) 0.0191(17) Uani 1 1 d U
O49 O 0.2968(5) 0.6551(8) 0.6613(6) 0.0189(15) Uani 1 1 d U
O50 O 0.1845(5) 0.4714(8) 0.8061(5) 0.0160(14) Uani 1 1 d U
O51 O 0.1710(5) 0.7878(9) 0.7793(6) 0.0210(17) Uani 1 1 d U
O52 O 0.4411(5) 0.4702(9) 0.7348(6) 0.0216(17) Uani 1 1 d U
O53 O 0.3133(5) 0.5798(9) 0.5553(6) 0.024(2) Uani 1 1 d U
O54 O 0.1570(5) 0.4370(9) 0.5912(6) 0.0214(17) Uani 1 1 d U
O55 O 0.3703(5) 0.5518(8) 0.6626(6) 0.0192(15) Uani 1 1 d U
O56 O 0.1091(5) 0.5182(8) 0.8674(6) 0.0189(15) Uani 1 1 d U
O57 O 0.3006(5) 0.5970(8) 0.9108(6) 0.0165(15) Uani 1 1 d U
O58 O 0.1131(5) 0.6766(8) 0.8279(6) 0.0192(15) Uani 1 1 d U
O59 O 0.1870(5) 0.6235(8) 0.7658(6) 0.0169(14) Uani 1 1 d U
O61 O 0.3740(5) 0.4953(8) 0.9108(6) 0.0171(15) Uani 1 1 d U
O62 O 0.3103(5) 0.2468(9) 0.6417(6) 0.022(2) Uani 1 1 d U
N2 N -0.0819(11) 0.649(2) 0.7963(18) 0.089(11) Uani 1 1 d U
N6 N 0.1697(12) 0.259(2) 0.4926(13) 0.075(9) Uani 1 1 d .
N7 N 0.4345(7) -0.0472(15) 0.6528(10) 0.039(5) Uani 1 1 d .
N8 N 0.3971(8) 0.2812(14) 0.5320(11) 0.046(6) Uani 1 1 d .
N9 N 0.2014(8) 0.7172(15) 0.0220(9) 0.045(6) Uani 1 1 d .
N10 N 0.3143(9) 0.4906(13) 0.4224(8) 0.045(6) Uani 1 1 d .
N11 N 0.4145(7) 0.6031(12) 0.5327(11) 0.041(5) Uani 1 1 d .
N12 N 0.4940(7) 0.6085(13) 0.5626(9) 0.036(5) Uani 1 1 d .
N13 N 0.3073(8) 0.4282(14) 0.4591(8) 0.039(5) Uani 1 1 d .
N14 N 0.2144(9) 0.4761(17) 0.1174(10) 0.055(7) Uani 1 1 d .
N15 N 0.2326(11) 0.4190(15) 0.1596(11) 0.057(7) Uani 1 1 d .
N16 N 0.2389(7) 0.4470(14) 0.4030(9) 0.040(5) Uani 1 1 d .
N17 N 0.4436(8) 0.0109(16) 0.6955(10) 0.042(5) Uani 1 1 d .
N18 N 0.4543(8) 0.6484(12) 0.5366(9) 0.034(5) Uani 1 1 d .
N19 N 0.2925(9) 0.5030(14) 0.1424(9) 0.044(6) Uani 1 1 d .
N20 N 0.4283(8) 0.5240(13) 0.5553(10) 0.043(6) Uani 1 1 d .
N21 N 0.2724(8) 0.5018(13) 0.3893(9) 0.039(5) Uani 1 1 d .
N22 N 0.2774(11) 0.4383(15) 0.1723(9) 0.055(7) Uani 1 1 d .
N23 N 0.4236(7) -0.0162(15) 0.5995(10) 0.041(5) Uani 1 1 d .
N24 N 0.4402(7) 0.0873(13) 0.6679(10) 0.037(5) Uani 1 1 d .
N25 N 0.5118(8) 0.3260(12) 0.6593(9) 0.037(5) Uani 1 1 d .
C1 C 0.4540(12) 0.7398(17) 0.5171(13) 0.054(8) Uani 1 1 d .
H1A H 0.4228 0.7547 0.4948 0.065 Uiso 1 1 d R
H1B H 0.4783 0.7480 0.4920 0.065 Uiso 1 1 d R
C2 C 0.1957(15) 0.1955(19) 0.5211(12) 0.060(10) Uani 1 1 d .
H2A H 0.1804 0.1504 0.5382 0.072 Uiso 1 1 calc R
C3 C 0.2609(9) 0.4025(16) 0.4460(11) 0.034(5) Uani 1 1 d .
C4 C 0.2402(11) 0.3316(15) 0.4751(10) 0.039(6) Uani 1 1 d .
C5 C 0.2660(11) 0.2620(15) 0.5035(11) 0.043(7) Uani 1 1 d .
H5A H 0.2995 0.2607 0.5077 0.052 Uiso 1 1 calc R
C6 C 0.2502(10) 0.5267(14) 0.1082(10) 0.036(6) Uani 1 1 d .
C7 C 0.2400(11) 0.7631(17) 0.0134(11) 0.048(7) Uani 1 1 d .
H7A H 0.2369 0.8179 -0.0044 0.058 Uiso 1 1 calc R
C8 C 0.5554(9) 0.4584(16) 0.6023(12) 0.041(6) Uani 1 1 d .
H8A H 0.5700 0.5031 0.5841 0.049 Uiso 1 1 calc R
C9 C 0.4750(8) 0.5287(14) 0.5744(10) 0.028(5) Uani 1 1 d .
C10 C 0.4860(9) 0.3920(14) 0.6319(10) 0.033(5) Uani 1 1 d .
H10A H 0.4529 0.3930 0.6326 0.040 Uiso 1 1 calc R
C11 C 0.2478(9) 0.6051(14) 0.0700(10) 0.030(5) Uani 1 1 d .
C13 C 0.4297(9) 0.0723(15) 0.6103(12) 0.041(6) Uani 1 1 d .
C14 C 0.2833(12) 0.7271(19) 0.0314(10) 0.051(8) Uani 1 1 d .
H14A H 0.3110 0.7556 0.0239 0.061 Uiso 1 1 calc R
C15 C 0.4203(8) 0.1381(15) 0.5636(10) 0.030(5) Uani 1 1 d .
C16 C 0.5060(9) 0.4597(14) 0.6022(9) 0.029(5) Uani 1 1 d .
C17 C 0.2041(10) 0.6406(18) 0.0491(12) 0.044(6) Uani 1 1 d .
H17A H 0.1760 0.6110 0.0538 0.053 Uiso 1 1 calc R
C18 C 0.2875(9) 0.6461(16) 0.0616(9) 0.035(6) Uani 1 1 d .
H18A H 0.3177 0.6223 0.0754 0.042 Uiso 1 1 calc R
C20 C 0.2414(14) 0.1958(18) 0.5250(13) 0.057(9) Uani 1 1 d .
H20A H 0.2587 0.1488 0.5434 0.069 Uiso 1 1 calc R
C21 C 0.2638(11) 0.5597(17) 0.3398(11) 0.045(6) Uani 1 1 d U
H21A H 0.2886 0.6044 0.3438 0.054 Uiso 1 1 calc R
H21B H 0.2329 0.5887 0.3393 0.054 Uiso 1 1 calc R
C22 C 0.2635(12) 0.511(2) 0.2817(10) 0.054(8) Uani 1 1 d .
H22A H 0.2413 0.4620 0.2805 0.065 Uiso 1 1 calc R
H22B H 0.2510 0.5500 0.2497 0.065 Uiso 1 1 calc R
C23 C 0.3106(13) 0.4771(16) 0.2710(13) 0.058(9) Uani 1 1 d .
H23A H 0.3282 0.4546 0.3076 0.069 Uiso 1 1 calc R
H23B H 0.3292 0.5249 0.2580 0.069 Uiso 1 1 calc R
C24 C 0.3056(12) 0.4059(17) 0.2255(12) 0.054(8) Uani 1 1 d .
H24A H 0.3372 0.3880 0.2179 0.065 Uiso 1 1 calc R
H24B H 0.2898 0.3554 0.2396 0.065 Uiso 1 1 calc R
C25 C 0.1914(11) 0.3268(19) 0.4695(14) 0.055(8) Uani 1 1 d .
H25A H 0.1727 0.3707 0.4493 0.066 Uiso 1 1 calc R
C26 C 0.5834(10) 0.390(2) 0.6301(15) 0.059(9) Uani 1 1 d .
H26A H 0.6165 0.3857 0.6301 0.071 Uiso 1 1 calc R
C27 C 0.5575(10) 0.3259(18) 0.6582(13) 0.047(7) Uani 1 1 d U
H27A H 0.5753 0.2801 0.6775 0.056 Uiso 1 1 calc R
C28 C 0.4039(8) 0.2202(16) 0.5751(12) 0.038(6) Uani 1 1 d .
H28A H 0.3974 0.2337 0.6126 0.046 Uiso 1 1 calc R
C29 C 0.4300(9) 0.1177(16) 0.5099(11) 0.041(6) Uani 1 1 d .
H29A H 0.4405 0.0620 0.5015 0.049 Uiso 1 1 calc R
C30 C 0.4237(9) 0.1822(17) 0.4676(11) 0.040(6) Uani 1 1 d .
H30A H 0.4314 0.1706 0.4304 0.048 Uiso 1 1 calc R
C31 C 0.4067(9) 0.2617(16) 0.4790(11) 0.038(6) Uani 1 1 d .
H31A H 0.4016 0.3035 0.4492 0.046 Uiso 1 1 calc R
C32 C 0.4350(10) -0.1448(18) 0.6650(13) 0.051(6) Uani 1 1 d U
H32A H 0.4662 -0.1611 0.6868 0.062 Uiso 1 1 calc R
H32B H 0.4106 -0.1585 0.6891 0.062 Uiso 1 1 calc R
C36 C -0.0952(9) 0.5376(16) 0.7222(14) 0.048(7) Uani 1 1 d U
C37 C -0.0734(11) 0.6170(18) 0.7420(15) 0.055(8) Uani 1 1 d U
H37A H -0.0540 0.6473 0.7196 0.066 Uiso 1 1 calc R
C38 C -0.1233(13) 0.497(2) 0.7585(16) 0.066(9) Uani 1 1 d .
H38A H -0.1390 0.4458 0.7443 0.079 Uiso 1 1 calc R
C39 C -0.1302(17) 0.523(2) 0.8107(17) 0.089(13) Uani 1 1 d U
H39A H -0.1479 0.4913 0.8342 0.107 Uiso 1 1 calc R
C40 C -0.1093(16) 0.602(3) 0.8278(18) 0.084(11) Uani 1 1 d U
H40A H -0.1145 0.6244 0.8639 0.101 Uiso 1 1 calc R
C42 C -0.0631(17) 0.496(3) 0.5166(13) 0.111(10) Uani 1 1 d DU
H42A H -0.0745 0.5546 0.5058 0.134 Uiso 1 1 calc R
H42B H -0.0777 0.4543 0.4872 0.134 Uiso 1 1 calc R
C43 C -0.0061(12) 0.490(2) 0.5272(14) 0.065(9) Uani 1 1 d U
H43A H 0.0079 0.5317 0.5569 0.078 Uiso 1 1 calc R
H43B H 0.0047 0.4315 0.5396 0.078 Uiso 1 1 calc R
C33 C 0.4658(12) -0.1971(18) 0.5776(15) 0.060(7) Uani 1 1 d U
H33A H 0.4941 -0.2191 0.6031 0.072 Uiso 1 1 calc R
H33B H 0.4724 -0.1376 0.5663 0.072 Uiso 1 1 calc R
C100 C 0.4256(12) -0.197(2) 0.6086(18) 0.070(8) Uani 1 1 d U
H10B H 0.4180 -0.2571 0.6178 0.084 Uiso 1 1 calc R
H10C H 0.3977 -0.1730 0.5834 0.084 Uiso 1 1 calc R
O4 O 0.2363(5) 0.3118(8) 0.8355(6) 0.0178(15) Uani 1 1 d U
O60 O 0.1120(5) 0.5342(8) 0.7444(6) 0.0193(15) Uani 1 1 d U

loop_
_atom_site_aniso_label
_atom_site_aniso_U_11
_atom_site_aniso_U_22
_atom_site_aniso_U_33
_atom_site_aniso_U_23
_atom_site_aniso_U_13
_atom_site_aniso_U_12
C41 0.033(16) 0.057(19) 0.069(17) 0.021(13) -0.011(14) -0.006(13)
N4 0.049(17) 0.12(3) 0.07(2) 0.047(19) -0.032(15) -0.005(17)
N1 0.104(12) 0.113(12) 0.109(12) 0.000(7) 0.015(7) 0.001(7)
N3 0.019(13) 0.16(3) 0.066(16) -0.01(2) 0.005(12) -0.009(16)
N5 0.042(15) 0.074(19) 0.077(16) 0.003(15) 0.019(13) -0.017(13)
W1 0.0147(4) 0.0170(3) 0.0089(3) -0.0006(3) -0.0020(3) 0.0008(3)
W2 0.0163(4) 0.0327(5) 0.0256(5) 0.0015(3) -0.0076(3) 0.0027(3)
W3 0.0107(4) 0.0259(4) 0.0239(4) -0.0035(3) -0.0025(3) -0.0010(3)
W4 0.0142(4) 0.0131(3) 0.0141(4) -0.0037(3) -0.0014(3) -0.0013(3)
W5 0.0253(4) 0.0232(4) 0.0088(3) 0.0009(3) -0.0038(3) -0.0013(3)
W6 0.0106(4) 0.0349(5) 0.0282(5) -0.0014(4) 0.0015(3) 0.0016(3)
W7 0.0188(4) 0.0166(4) 0.0170(4) 0.0009(3) -0.0002(3) -0.0058(3)
W8 0.0255(4) 0.0190(4) 0.0103(4) -0.0005(3) 0.0051(3) -0.0016(3)
W9 0.0147(4) 0.0226(4) 0.0286(5) -0.0029(3) 0.0028(3) 0.0041(3)
W10 0.0241(4) 0.0143(3) 0.0124(4) -0.0036(3) 0.0029(3) -0.0006(3)
W11 0.0187(4) 0.0153(3) 0.0145(4) 0.0030(3) -0.0020(3) 0.0021(3)
W12 0.0137(4) 0.0306(4) 0.0314(5) -0.0015(4) -0.0029(3) -0.0065(3)
W13 0.0158(4) 0.0268(4) 0.0276(4) -0.0004(3) 0.0072(3) -0.0028(3)
W14 0.0148(4) 0.0213(4) 0.0107(3) 0.0009(3) 0.0020(3) -0.0006(3)
W15 0.0201(4) 0.0111(3) 0.0139(4) 0.0007(3) -0.0003(3) 0.0010(3)
W16 0.0229(4) 0.0191(4) 0.0137(4) -0.0040(3) -0.0020(3) -0.0054(3)
W17 0.0190(4) 0.0126(3) 0.0156(4) 0.0008(3) 0.0029(3) -0.0031(3)
W18 0.0139(4) 0.0167(3) 0.0140(4) -0.0019(3) -0.0007(3) 0.0028(3)
Ag1 0.0372(12) 0.0382(11) 0.0777(16) 0.0039(10) 0.0059(11) -0.0118(9)
Ag2 0.0566(14) 0.0365(11) 0.0567(14) -0.0022(9) 0.0016(11) 0.0063(9)
Ag3 0.0411(12) 0.0328(10) 0.0641(14) -0.0030(9) 0.0071(10) 0.0046(8)
P1 0.0070(15) 0.0089(14) 0.0058(15) -0.0011(12) -0.0016(13) 0.0000(13)
P2 0.0058(16) 0.0059(14) 0.0047(15) -0.0007(12) 0.0014(13) -0.0001(13)
O1 0.020(3) 0.023(2) 0.021(3) -0.001(2) 0.000(2) -0.003(2)
O1W 0.049(5) 0.051(4) 0.049(5) -0.002(4) 0.005(4) -0.005(4)
O2 0.027(4) 0.031(4) 0.031(4) -0.001(3) 0.003(3) 0.000(3)
O2W 0.058(5) 0.058(5) 0.060(5) -0.004(4) 0.009(4) -0.003(4)
O3 0.018(3) 0.020(3) 0.017(3) 0.001(2) 0.001(2) -0.002(2)
O5 0.019(3) 0.021(2) 0.018(2) 0.000(2) 0.000(2) -0.001(2)
O6 0.015(2) 0.016(2) 0.015(2) 0.001(2) 0.001(2) -0.001(2)
O7 0.016(2) 0.018(2) 0.015(2) 0.000(2) 0.000(2) -0.002(2)
O8 0.016(2) 0.016(2) 0.016(2) 0.000(2) 0.001(2) 0.000(2)
O9 0.020(3) 0.026(3) 0.023(3) -0.001(3) 0.000(3) 0.000(3)
O10 0.019(2) 0.023(2) 0.020(2) 0.000(2) 0.001(2) -0.001(2)
O11 0.024(3) 0.025(3) 0.025(3) 0.000(3) 0.002(3) 0.001(3)
O12 0.024(3) 0.026(3) 0.025(3) 0.001(3) -0.001(3) -0.002(3)
O13 0.015(2) 0.017(2) 0.014(2) 0.000(2) 0.003(2) 0.000(2)
O14 0.018(3) 0.022(3) 0.018(3) 0.000(2) 0.004(2) -0.001(2)
O15 0.018(3) 0.019(2) 0.019(2) -0.001(2) 0.002(2) -0.002(2)
O16 0.014(3) 0.016(3) 0.015(3) 0.001(2) 0.001(2) 0.001(2)
O17 0.025(3) 0.027(3) 0.024(3) -0.003(3) 0.001(3) -0.003(3)
O18 0.018(2) 0.020(2) 0.018(2) 0.001(2) 0.001(2) 0.001(2)
O19 0.018(3) 0.020(2) 0.019(2) -0.001(2) 0.002(2) 0.001(2)
O20 0.019(2) 0.023(2) 0.020(2) 0.000(2) 0.001(2) -0.001(2)
O21 0.021(3) 0.021(3) 0.021(3) -0.001(3) -0.001(3) 0.001(3)
O22 0.017(3) 0.017(3) 0.017(3) 0.000(2) 0.001(2) -0.001(2)
O23 0.025(3) 0.024(3) 0.025(3) 0.002(3) 0.001(3) -0.002(3)
O24 0.017(2) 0.020(2) 0.016(2) -0.001(2) 0.003(2) 0.000(2)
O25 0.016(2) 0.017(2) 0.017(2) -0.001(2) 0.002(2) 0.003(2)
O26 0.019(3) 0.022(3) 0.022(3) -0.001(3) 0.003(3) -0.003(3)
O27 0.015(2) 0.018(2) 0.017(2) -0.001(2) 0.002(2) -0.002(2)
O28 0.022(3) 0.023(3) 0.017(3) 0.000(3) 0.005(3) 0.001(3)
O29 0.017(3) 0.019(3) 0.019(3) 0.002(2) 0.003(2) 0.000(2)
O30 0.022(3) 0.020(3) 0.022(3) 0.003(3) 0.002(3) 0.000(3)
O31 0.017(3) 0.020(3) 0.012(3) 0.000(3) 0.001(3) 0.001(3)
O32 0.015(3) 0.016(3) 0.018(3) 0.000(2) 0.003(2) 0.001(2)
O33 0.025(4) 0.027(3) 0.026(3) 0.000(3) 0.004(3) 0.000(3)
O34 0.014(3) 0.018(3) 0.016(3) 0.001(2) 0.003(2) 0.000(2)
O35 0.021(3) 0.020(3) 0.021(3) -0.003(3) 0.003(3) -0.002(3)
O36 0.023(3) 0.019(3) 0.022(3) 0.002(3) 0.003(3) 0.001(3)
O37 0.028(3) 0.033(3) 0.032(3) 0.000(3) 0.002(3) -0.004(3)
O38 0.013(2) 0.015(2) 0.013(2) -0.002(2) 0.001(2) 0.000(2)
O39 0.013(2) 0.016(2) 0.015(2) -0.001(2) 0.002(2) 0.000(2)
O40 0.024(3) 0.025(3) 0.017(3) 0.000(3) 0.001(3) 0.000(3)
O41 0.023(3) 0.022(3) 0.022(3) 0.004(3) 0.001(3) 0.002(3)
O42 0.029(3) 0.029(3) 0.031(3) -0.003(3) 0.004(3) 0.001(3)
O43 0.021(3) 0.022(3) 0.022(3) -0.001(3) 0.002(3) 0.000(3)
O44 0.018(3) 0.021(3) 0.019(3) -0.001(2) 0.004(2) -0.002(2)
O45 0.026(3) 0.028(3) 0.026(3) 0.001(2) 0.002(2) -0.002(3)
O46 0.019(3) 0.021(2) 0.021(2) 0.001(2) 0.001(2) 0.002(2)
O47 0.027(4) 0.029(3) 0.031(4) 0.001(3) 0.000(3) 0.000(3)
O48 0.019(3) 0.018(3) 0.020(3) -0.002(2) 0.002(2) 0.001(2)
O49 0.019(2) 0.019(2) 0.018(2) -0.002(2) 0.002(2) -0.001(2)
O50 0.015(2) 0.017(2) 0.015(2) -0.001(2) 0.000(2) -0.001(2)
O51 0.021(3) 0.021(3) 0.020(3) 0.001(2) 0.001(3) 0.003(3)
O52 0.021(3) 0.022(3) 0.021(3) -0.002(3) 0.002(3) 0.000(3)
O53 0.025(3) 0.024(3) 0.022(3) -0.001(3) 0.004(3) -0.001(3)
O54 0.021(3) 0.023(3) 0.020(3) 0.000(3) 0.001(3) -0.001(3)
O55 0.019(3) 0.020(2) 0.018(2) -0.001(2) 0.002(2) 0.000(2)
O56 0.018(2) 0.021(2) 0.019(2) 0.001(2) 0.004(2) -0.001(2)
O57 0.016(2) 0.017(2) 0.017(2) 0.000(2) 0.002(2) 0.001(2)
O58 0.018(2) 0.020(2) 0.019(2) 0.000(2) 0.002(2) 0.002(2)
O59 0.017(2) 0.017(2) 0.017(2) -0.001(2) 0.003(2) -0.002(2)
O61 0.015(2) 0.018(2) 0.018(2) -0.001(2) 0.001(2) 0.002(2)
O62 0.024(3) 0.021(3) 0.020(3) -0.002(3) 0.001(3) -0.001(3)
N2 0.053(19) 0.08(2) 0.12(3) -0.007(18) -0.037(18) 0.005(14)
N6 0.10(2) 0.066(19) 0.063(19) -0.018(15) 0.014(17) -0.030(17)
N7 0.018(10) 0.055(13) 0.045(13) -0.001(11) 0.010(9) 0.007(9)
N8 0.029(12) 0.036(12) 0.073(17) 0.001(11) 0.008(11) 0.007(9)
N9 0.048(14) 0.044(13) 0.036(12) -0.006(10) -0.015(10) 0.018(11)
N10 0.087(19) 0.029(11) 0.019(10) -0.007(8) 0.010(11) -0.027(11)
N11 0.028(11) 0.020(9) 0.075(16) 0.015(10) 0.008(10) -0.006(8)
N12 0.018(10) 0.038(11) 0.047(12) 0.019(9) -0.008(9) 0.007(8)
N13 0.062(15) 0.042(12) 0.013(9) -0.004(8) 0.006(9) -0.008(10)
N14 0.059(17) 0.070(17) 0.041(14) -0.013(12) 0.019(12) -0.022(13)
N15 0.09(2) 0.039(13) 0.046(15) 0.011(11) 0.004(14) -0.015(13)
N16 0.030(12) 0.048(13) 0.042(13) 0.007(10) 0.000(9) 0.013(9)
N17 0.030(12) 0.061(15) 0.039(13) 0.002(11) 0.013(10) 0.007(10)
N18 0.049(13) 0.018(9) 0.034(11) 0.008(8) 0.003(9) 0.005(8)
N19 0.069(17) 0.035(11) 0.025(11) 0.006(9) 0.001(10) -0.001(11)
N20 0.034(12) 0.027(10) 0.061(15) 0.008(10) -0.015(10) 0.005(9)
N21 0.059(15) 0.028(10) 0.026(11) 0.011(8) -0.003(10) 0.000(9)
N22 0.11(2) 0.037(12) 0.021(11) 0.002(9) 0.007(13) 0.003(13)
N23 0.024(11) 0.051(13) 0.045(13) -0.005(10) -0.001(9) 0.010(9)
N24 0.026(11) 0.034(11) 0.052(14) 0.002(9) 0.010(9) 0.013(8)
N25 0.047(13) 0.028(10) 0.034(11) -0.003(8) 0.003(9) 0.019(9)
C1 0.08(2) 0.037(15) 0.050(18) 0.010(13) 0.014(15) 0.007(14)
C2 0.12(3) 0.041(16) 0.031(15) -0.009(12) 0.038(18) -0.030(18)
C3 0.032(14) 0.041(13) 0.033(13) -0.003(10) 0.014(11) 0.001(10)
C4 0.067(19) 0.031(12) 0.020(11) -0.014(9) 0.011(11) -0.015(12)
C5 0.07(2) 0.027(12) 0.031(13) -0.001(10) -0.001(12) 0.006(12)
C6 0.063(18) 0.020(11) 0.025(12) -0.007(9) 0.003(11) -0.014(11)
C7 0.07(2) 0.035(14) 0.034(15) 0.003(11) -0.014(14) -0.016(14)
C8 0.032(14) 0.036(13) 0.052(16) 0.013(12) -0.001(12) 0.004(10)
C9 0.019(11) 0.027(11) 0.037(13) -0.001(9) 0.003(9) 0.004(8)
C10 0.041(15) 0.028(12) 0.032(13) 0.001(9) 0.007(11) 0.005(10)
C11 0.036(14) 0.029(11) 0.025(12) -0.009(9) 0.003(10) -0.007(10)
C13 0.035(14) 0.027(12) 0.055(17) -0.003(11) -0.014(12) -0.004(10)
C14 0.08(2) 0.058(18) 0.016(12) -0.010(11) 0.015(13) -0.023(16)
C15 0.015(11) 0.035(12) 0.038(13) -0.002(10) 0.002(9) 0.006(9)
C16 0.043(14) 0.024(11) 0.017(10) -0.007(8) -0.001(9) 0.014(9)
C17 0.045(17) 0.050(16) 0.043(16) -0.002(12) 0.022(13) -0.010(13)
C18 0.039(15) 0.049(15) 0.016(11) 0.002(10) 0.002(10) 0.002(11)
C20 0.09(3) 0.033(15) 0.043(17) -0.002(12) 0.001(17) -0.015(16)
C21 0.056(10) 0.034(9) 0.043(9) 0.005(7) 0.004(8) 0.000(8)
C22 0.09(2) 0.057(18) 0.014(12) 0.001(11) 0.002(13) 0.012(16)
C23 0.10(3) 0.022(12) 0.047(17) 0.011(11) -0.004(16) 0.012(14)
C24 0.09(2) 0.029(13) 0.037(15) -0.014(11) 0.002(15) 0.008(14)
C25 0.06(2) 0.044(16) 0.06(2) -0.004(14) -0.002(15) -0.013(14)
C26 0.029(15) 0.058(18) 0.09(2) 0.024(17) 0.007(15) 0.027(13)
C27 0.040(10) 0.045(9) 0.054(10) 0.001(8) 0.005(8) 0.004(8)
C28 0.023(13) 0.038(13) 0.054(16) -0.011(12) 0.003(11) 0.004(10)
C29 0.047(16) 0.029(12) 0.041(15) -0.018(11) -0.010(12) -0.001(11)
C30 0.038(15) 0.051(16) 0.033(14) -0.020(12) 0.007(11) -0.004(12)
C31 0.046(16) 0.029(12) 0.040(15) -0.007(10) 0.008(12) 0.003(11)
C32 0.037(12) 0.053(13) 0.069(13) 0.032(10) 0.022(11) -0.008(10)
C36 0.022(13) 0.032(13) 0.082(18) 0.011(12) -0.014(13) 0.008(10)
C37 0.051(14) 0.038(12) 0.073(15) 0.025(12) -0.002(12) 0.003(11)
C38 0.06(2) 0.054(19) 0.08(3) 0.007(17) 0.012(19) -0.005(16)
C39 0.15(4) 0.055(19) 0.08(3) -0.003(17) 0.07(3) 0.015(18)
C40 0.11(3) 0.07(2) 0.08(3) -0.025(17) 0.012(19) 0.038(16)
C42 0.109(12) 0.114(12) 0.110(11) 0.000(6) 0.017(6) -0.001(6)
C43 0.065(12) 0.073(12) 0.059(11) 0.001(9) 0.014(9) -0.003(9)
C33 0.066(14) 0.028(11) 0.087(15) 0.001(11) 0.016(12) -0.003(11)
C100 0.053(19) 0.035(15) 0.12(2) 0.001(15) 0.017(16) -0.002(14)
O4 0.017(3) 0.019(3) 0.018(3) 0.000(2) 0.003(2) -0.001(2)
O60 0.017(2) 0.020(2) 0.020(2) 0.000(2) 0.000(2) -0.001(2)

loop_
_atom_type_symbol
_atom_type_description
_atom_type_scat_dispersion_real
_atom_type_scat_dispersion_imag
_atom_type_scat_source
C C 0.0033 0.0016 'International Tables Vol C Tables 4.2.6.8 and 6.1.1.4'
H H 0.0000 0.0000 'International Tables Vol C Tables 4.2.6.8 and 6.1.1.4'
Ag Ag -0.8971 1.1015 'International Tables Vol C Tables 4.2.6.8 and 6.1.1.4'
N N 0.0061 0.0033 'International Tables Vol C Tables 4.2.6.8 and 6.1.1.4'
O O 0.0106 0.0060 'International Tables Vol C Tables 4.2.6.8 and 6.1.1.4'
P P 0.1023 0.0942 'International Tables Vol C Tables 4.2.6.8 and 6.1.1.4'
W W -0.8490 6.8722 'International Tables Vol C Tables 4.2.6.8 and 6.1.1.4'

loop_
_geom_angle_atom_site_label_1
_geom_angle_atom_site_label_2
_geom_angle_atom_site_label_3
_geom_angle
_geom_angle_site_symmetry_1
_geom_angle_site_symmetry_3
C36 C41 N4 131.3(19) . .
C36 C41 N5 120.6(19) . .
N4 C41 N5 108.0 . .
C41 N4 N1 108.0 . .
N3 N1 N4 108.0 . .
N3 N1 C42 134(3) . .
N4 N1 C42 118(3) . .
N1 N3 N5 108.0 . .
C41 N5 N3 108.0 . .
C41 N5 Ag1 130.5(12) . .
N3 N5 Ag1 118.0(13) . .
O31 W1 O57 103.3(6) . .
O31 W1 O16 99.7(6) . .
O57 W1 O16 157.0(5) . .
O31 W1 O34 98.5(6) . .
O57 W1 O34 87.4(5) . .
O16 W1 O34 89.0(5) . .
O31 W1 O61 99.4(6) . .
O57 W1 O61 85.8(5) . .
O16 W1 O61 90.7(5) . .
O34 W1 O61 161.9(5) . .
O31 W1 O38 172.1(5) . .
O57 W1 O38 84.6(5) . .
O16 W1 O38 72.5(5) . .
O34 W1 O38 81.7(5) . .
O61 W1 O38 81.0(5) . .
O47 W2 O12 101.6(7) . .
O47 W2 O10 102.8(7) . .
O12 W2 O10 90.4(6) . .
O47 W2 O46 101.3(6) . .
O12 W2 O46 157.1(6) . .
O10 W2 O46 85.6(6) . .
O47 W2 O11 100.1(7) . .
O12 W2 O11 87.2(6) . .
O10 W2 O11 157.0(6) . .
O46 W2 O11 87.8(6) . .
O47 W2 O60 170.9(6) . .
O12 W2 O60 72.6(5) . .
O10 W2 O60 84.5(5) . .
O46 W2 O60 84.5(5) . .
O11 W2 O60 72.9(5) . .
O9 W3 O61 102.7(6) . .
O9 W3 O27 102.6(6) . .
O61 W3 O27 85.2(5) . .
O9 W3 O43 101.6(6) . .
O61 W3 O43 88.9(6) . .
O27 W3 O43 155.8(6) . .
O9 W3 O26 101.4(6) . .
O61 W3 O26 155.9(5) . .
O27 W3 O26 88.0(6) . .
O43 W3 O26 87.9(6) . .
O9 W3 O39 171.7(6) . .
O61 W3 O39 83.4(5) . .
O27 W3 O39 83.5(5) . .
O43 W3 O39 72.5(5) . .
O26 W3 O39 72.9(5) . .
O35 W4 O57 102.9(6) . .
O35 W4 O27 98.2(6) . .
O57 W4 O27 87.2(5) . .
O35 W4 O22 99.0(6) . .
O57 W4 O22 158.1(5) . .
O27 W4 O22 89.3(5) . .
O35 W4 O32 98.0(6) . .
O57 W4 O32 88.5(5) . .
O27 W4 O32 163.8(5) . .
O22 W4 O32 88.9(5) . .
O35 W4 O6 171.1(6) . .
O57 W4 O6 85.9(5) . .
O27 W4 O6 81.4(5) . .
O22 W4 O6 72.2(5) . .
O32 W4 O6 82.7(5) . .
O40 W5 O44 98.9(6) . .
O40 W5 O54 99.5(6) . .
O44 W5 O54 90.7(6) . .
O40 W5 O18 102.3(6) . .
O44 W5 O18 88.8(6) . .
O54 W5 O18 158.0(6) . .
O40 W5 O10 97.6(6) . .
O44 W5 O10 163.1(6) . .
O54 W5 O10 90.0(6) . .
O18 W5 O10 84.3(6) . .
O40 W5 O7 172.8(5) . .
O44 W5 O7 82.4(5) . .
O54 W5 O7 73.3(5) . .
O18 W5 O7 84.8(5) . .
O10 W5 O7 81.7(5) . .
O2 W6 O56 103.1(7) . .
O2 W6 O45 100.2(7) . .
O56 W6 O45 89.8(6) . .
O2 W6 O58 102.2(7) . .
O56 W6 O58 87.3(6) . .
O45 W6 O58 157.4(6) . .
O2 W6 O11 100.9(7) . .
O56 W6 O11 156.0(6) . .
O45 W6 O11 86.5(6) . .
O58 W6 O11 87.1(6) . .
O2 W6 O60 170.9(6) . .
O56 W6 O60 83.6(5) . .
O45 W6 O60 73.3(6) . .
O58 W6 O60 84.1(5) . .
O11 W6 O60 72.7(5) . .
O23 W7 O4 99.0(6) . .
O23 W7 O5 104.2(6) . .
O4 W7 O5 88.9(6) . .
O23 W7 O3 99.6(6) . .
O4 W7 O3 91.0(6) . .
O5 W7 O3 155.9(5) . .
O23 W7 O20 97.8(6) . .
O4 W7 O20 162.9(6) . .
O5 W7 O20 83.9(6) . .
O3 W7 O20 89.3(6) . .
O23 W7 O50 172.0(6) . .
O4 W7 O50 82.9(5) . .
O5 W7 O50 83.6(5) . .
O3 W7 O50 72.6(5) . .
O20 W7 O50 80.9(5) . .
O53 W8 O49 102.5(6) . .
O53 W8 O44 96.9(6) . .
O49 W8 O44 89.1(6) . .
O53 W8 O55 99.0(6) . .
O49 W8 O55 86.5(6) . .
O44 W8 O55 164.0(6) . .
O53 W8 O48 98.7(6) . .
O49 W8 O48 158.8(6) . .
O44 W8 O48 89.9(6) . .
O55 W8 O48 88.7(5) . .
O53 W8 O13 171.9(5) . .
O49 W8 O13 85.6(5) . .
O44 W8 O13 82.1(5) . .
O55 W8 O13 82.2(5) . .
O48 W8 O13 73.3(5) . .
O42 W9 O19 101.8(6) . .
O42 W9 O25 102.2(6) . .
O19 W9 O25 85.8(6) . .
O42 W9 O43 101.0(6) . .
O19 W9 O43 157.1(6) . .
O25 W9 O43 88.6(6) . .
O42 W9 O52 100.8(7) . .
O19 W9 O52 88.9(6) . .
O25 W9 O52 157.1(6) . .
O43 W9 O52 87.7(6) . .
O42 W9 O39 171.8(6) . .
O19 W9 O39 84.0(5) . .
O25 W9 O39 83.9(5) . .
O43 W9 O39 73.4(5) . .
O52 W9 O39 73.4(5) . .
O62 W10 O8 103.0(6) . .
O62 W10 O14 99.1(6) . .
O8 W10 O14 89.2(6) . .
O62 W10 O48 99.3(6) . .
O8 W10 O48 157.6(5) . .
O14 W10 O48 90.1(6) . .
O62 W10 O19 96.5(6) . .
O8 W10 O19 85.2(6) . .
O14 W10 O19 164.2(6) . .
O48 W10 O19 89.6(6) . .
O62 W10 O13 173.0(6) . .
O8 W10 O13 83.7(5) . .
O14 W10 O13 83.1(5) . .
O48 W10 O13 74.0(5) . .
O19 W10 O13 81.7(5) . .
O41 W11 O18 103.0(6) . .
O41 W11 O29 99.3(6) . .
O18 W11 O29 89.8(6) . .
O41 W11 O51 98.6(6) . .
O18 W11 O51 158.2(6) . .
O29 W11 O51 89.8(6) . .
O41 W11 O46 96.8(6) . .
O18 W11 O46 85.7(6) . .
O29 W11 O46 163.9(5) . .
O51 W11 O46 88.8(6) . .
O41 W11 O59 171.5(6) . .
O18 W11 O59 85.1(5) . .
O29 W11 O59 83.2(5) . .
O51 W11 O59 73.3(5) . .
O46 W11 O59 81.1(5) . .
O37 W12 O1 100.9(7) . .
O37 W12 O20 101.5(7) . .
O1 W12 O20 87.1(6) . .
O37 W12 O12 101.9(7) . .
O1 W12 O12 88.6(6) . .
O20 W12 O12 156.6(6) . .
O37 W12 O45 101.6(7) . .
O1 W12 O45 157.5(6) . .
O20 W12 O45 89.9(6) . .
O12 W12 O45 85.3(6) . .
O37 W12 O60 172.9(6) . .
O1 W12 O60 83.9(5) . .
O20 W12 O60 83.9(5) . .
O12 W12 O60 72.8(5) . .
O45 W12 O60 73.6(5) . .
O33 W13 O15 101.6(6) . .
O33 W13 O55 103.4(6) . .
O15 W13 O55 85.7(6) . .
O33 W13 O52 100.5(6) . .
O15 W13 O52 157.9(6) . .
O55 W13 O52 89.6(6) . .
O33 W13 O26 99.3(6) . .
O15 W13 O26 88.3(6) . .
O55 W13 O26 157.2(6) . .
O52 W13 O26 87.8(6) . .
O33 W13 O39 170.4(6) . .
O15 W13 O39 84.5(5) . .
O55 W13 O39 84.4(5) . .
O52 W13 O39 73.6(5) . .
O26 W13 O39 73.2(5) . .
O28 W14 O24 102.2(6) . .
O28 W14 O34 99.9(6) . .
O24 W14 O34 90.2(6) . .
O28 W14 O3 98.6(6) . .
O24 W14 O3 158.7(6) . .
O34 W14 O3 90.4(6) . .
O28 W14 O56 96.2(6) . .
O24 W14 O56 85.1(5) . .
O34 W14 O56 163.8(5) . .
O3 W14 O56 88.4(5) . .
O28 W14 O50 172.0(6) . .
O24 W14 O50 85.0(5) . .
O34 W14 O50 83.3(5) . .
O3 W14 O50 74.0(5) . .
O56 W14 O50 80.8(5) . .
O36 W15 O4 98.5(6) . .
O36 W15 O8 102.2(6) . .
O4 W15 O8 88.3(6) . .
O36 W15 O16 100.2(6) . .
O4 W15 O16 89.8(5) . .
O8 W15 O16 157.5(5) . .
O36 W15 O25 97.5(6) . .
O4 W15 O25 163.6(5) . .
O8 W15 O25 84.8(5) . .
O16 W15 O25 90.9(5) . .
O36 W15 O38 173.5(5) . .
O4 W15 O38 82.8(5) . .
O8 W15 O38 84.1(5) . .
O16 W15 O38 73.4(5) . .
O25 W15 O38 81.7(5) . .
O17 W16 O5 102.4(6) . .
O17 W16 O14 100.2(6) . .
O5 W16 O14 90.4(6) . .
O17 W16 O54 100.5(6) . .
O5 W16 O54 156.6(6) . .
O14 W16 O54 90.1(6) . .
O17 W16 O1 95.8(6) . .
O5 W16 O1 85.2(6) . .
O14 W16 O1 164.0(6) . .
O54 W16 O1 87.9(6) . .
O17 W16 O7 172.7(6) . .
O5 W16 O7 83.5(5) . .
O14 W16 O7 83.9(5) . .
O54 W16 O7 73.3(5) . .
O1 W16 O7 80.3(5) . .
O30 W17 O29 98.2(6) . .
O30 W17 O22 100.1(6) . .
O29 W17 O22 89.9(6) . .
O30 W17 O49 102.5(6) . .
O29 W17 O49 87.6(6) . .
O22 W17 O49 157.4(6) . .
O30 W17 O15 97.2(6) . .
O29 W17 O15 164.1(5) . .
O22 W17 O15 90.7(5) . .
O49 W17 O15 85.7(6) . .
O30 W17 O6 172.5(6) . .
O29 W17 O6 83.3(5) . .
O22 W17 O6 72.5(5) . .
O49 W17 O6 84.9(5) . .
O15 W17 O6 81.8(5) . .
O21 W18 O32 97.9(6) . .
O21 W18 O24 103.0(6) . .
O32 W18 O24 88.8(6) . .
O21 W18 O51 98.4(6) . .
O32 W18 O51 90.7(6) . .
O24 W18 O51 158.5(6) . .
O21 W18 O58 98.3(6) . .
O32 W18 O58 163.6(5) . .
O24 W18 O58 85.3(6) . .
O51 W18 O58 89.3(6) . .
O21 W18 O59 171.6(5) . .
O32 W18 O59 83.2(5) . .
O24 W18 O59 85.4(5) . .
O51 W18 O59 73.3(5) . .
O58 W18 O59 81.1(5) . .
N5 Ag1 O1W 108.7(7) . .
N5 Ag1 O37 78.5(6) . .
O1W Ag1 O37 85.0(6) . .
O2W Ag2 N24 64.3(9) . .
O2W Ag2 N25 157.9(9) . .
N24 Ag2 N25 136.4(8) . .
O2W Ag2 O42 63.9(8) . .
N24 Ag2 O42 121.5(6) . .
N25 Ag2 O42 94.3(6) . .
N20 Ag3 N8 116.1(8) . .
N20 Ag3 N13 119.0(7) . .
N8 Ag3 N13 100.1(8) . .
N20 Ag3 O48 115.6(7) . .
N8 Ag3 O48 110.5(7) . .
N13 Ag3 O48 92.2(6) . .
O50 P1 O59 111.9(7) . .
O50 P1 O7 112.2(7) . .
O59 P1 O7 113.0(7) . .
O50 P1 O60 106.4(7) . .
O59 P1 O60 107.1(7) . .
O7 P1 O60 105.6(7) . .
O38 P2 O13 111.9(7) . .
O38 P2 O6 112.3(7) . .
O13 P2 O6 112.8(7) . .
O38 P2 O39 107.1(7) . .
O13 P2 O39 106.5(7) . .
O6 P2 O39 105.7(7) . .
W12 O1 W16 150.1(8) . .
W14 O3 W7 123.2(7) . .
W16 O5 W7 154.7(8) . .
P2 O6 W4 128.1(7) . .
P2 O6 W17 128.6(7) . .
W4 O6 W17 91.4(4) . .
P1 O7 W16 129.8(7) . .
P1 O7 W5 128.1(7) . .
W16 O7 W5 90.1(4) . .
W15 O8 W10 152.6(7) . .
W2 O10 W5 152.0(8) . .
W2 O11 W6 123.6(7) . .
W2 O12 W12 123.7(7) . .
P2 O13 W10 128.6(7) . .
P2 O13 W8 127.3(7) . .
W10 O13 W8 90.9(4) . .
W16 O14 W10 161.6(8) . .
W13 O15 W17 151.0(7) . .
W1 O16 W15 123.9(6) . .
W11 O18 W5 152.7(8) . .
W9 O19 W10 151.3(8) . .
W12 O20 W7 151.6(8) . .
W17 O22 W4 123.9(7) . .
W14 O24 W18 152.2(7) . .
W9 O25 W15 151.9(7) . .
W3 O26 W13 123.3(7) . .
W4 O27 W3 150.5(7) . .
W17 O29 W11 163.1(8) . .
W18 O32 W4 163.3(8) . .
W14 O34 W1 163.1(7) . .
W12 O37 Ag1 136.8(8) . .
P2 O38 W15 128.1(7) . .
P2 O38 W1 128.0(7) . .
W15 O38 W1 90.2(4) . .
P2 O39 W9 124.9(7) . .
P2 O39 W13 125.1(7) . .
W9 O39 W13 90.5(4) . .
P2 O39 W3 124.7(7) . .
W9 O39 W3 90.4(4) . .
W13 O39 W3 90.6(4) . .
W9 O42 Ag2 134.6(8) . .
W9 O43 W3 123.6(7) . .
W5 O44 W8 162.9(8) . .
W6 O45 W12 122.1(8) . .
W2 O46 W11 149.8(8) . .
W10 O48 W8 121.6(7) . .
W10 O48 Ag3 131.1(6) . .
W8 O48 Ag3 100.3(5) . .
W8 O49 W17 151.0(8) . .
P1 O50 W14 129.4(7) . .
P1 O50 W7 127.6(7) . .
W14 O50 W7 90.0(4) . .
W11 O51 W18 122.5(7) . .
W13 O52 W9 122.5(7) . .
W5 O54 W16 123.0(7) . .
W13 O55 W8 150.5(8) . .
W6 O56 W14 150.8(8) . .
W1 O57 W4 150.4(8) . .
W6 O58 W18 150.0(7) . .
P1 O59 W18 128.6(8) . .
P1 O59 W11 128.9(7) . .
W18 O59 W11 90.8(4) . .
W3 O61 W1 153.2(7) . .
C40 N2 C37 119(3) . .
C2 N6 C25 120(3) . .
N23 N7 N17 116(2) . .
N23 N7 C32 122(2) . .
N17 N7 C32 122(2) . .
C28 N8 C31 120(2) . .
C28 N8 Ag3 125.0(19) . .
C31 N8 Ag3 115.3(17) . .
C17 N9 C7 123(2) . .
N13 N10 N21 105(2) . .
N18 N11 N20 104.9(18) . .
N18 N12 C9 99.8(17) . .
N10 N13 C3 108(2) . .
N10 N13 Ag3 112.7(16) . .
C3 N13 Ag3 136.9(16) . .
C6 N14 N15 106(2) . .
N22 N15 N14 105(2) . .
C3 N16 N21 104(2) . .
N24 N17 N7 104(2) . .
N11 N18 N12 115.9(18) . .
N11 N18 C1 121(2) . .
N12 N18 C1 123(2) . .
N22 N19 C6 100(2) . .
C9 N20 N11 106.9(19) . .
C9 N20 Ag3 137.2(15) . .
N11 N20 Ag3 115.5(14) . .
N10 N21 N16 112.6(18) . .
N10 N21 C21 125(2) . .
N16 N21 C21 123(2) . .
N15 N22 N19 116(2) . .
N15 N22 C24 120(3) . .
N19 N22 C24 122(3) . .
N7 N23 C13 100(2) . .
N17 N24 C13 108(2) . .
N17 N24 Ag2 126.2(17) . .
C13 N24 Ag2 119.5(17) . .
C27 N25 C10 117(2) . .
C27 N25 Ag2 119.0(17) . .
C10 N25 Ag2 123.5(18) . .
N18 C1 C33 108(2) . 1_565
N18 C1 H1A 110.2 . .
C33 C1 H1A 110.3 1_565 .
N18 C1 H1B 109.6 . .
C33 C1 H1B 110.6 1_565 .
H1A C1 H1B 108.4 . .
C20 C2 N6 120(3) . .
C20 C2 H2A 119.9 . .
N6 C2 H2A 119.9 . .
N16 C3 N13 111(2) . .
N16 C3 C4 125(2) . .
N13 C3 C4 124(2) . .
C25 C4 C5 116(3) . .
C25 C4 C3 118(3) . .
C5 C4 C3 125(3) . .
C20 C5 C4 119(3) . .
C20 C5 H5A 120.5 . .
C4 C5 H5A 120.5 . .
N14 C6 N19 112(2) . .
N14 C6 C11 127(3) . .
N19 C6 C11 121(2) . .
N9 C7 C14 117(3) . .
N9 C7 H7A 121.4 . .
C14 C7 H7A 121.4 . .
C16 C8 C26 120(2) . .
C16 C8 H8A 120.0 . .
C26 C8 H8A 120.0 . .
N20 C9 N12 112.3(19) . .
N20 C9 C16 127(2) . .
N12 C9 C16 120(2) . .
N25 C10 C16 124(2) . .
N25 C10 H10A 118.1 . .
C16 C10 H10A 118.1 . .
C18 C11 C17 120(2) . .
C18 C11 C6 121(2) . .
C17 C11 C6 119(2) . .
N24 C13 N23 110(2) . .
N24 C13 C15 127(2) . .
N23 C13 C15 123(2) . .
C7 C14 C18 121(3) . .
C7 C14 H14A 119.6 . .
C18 C14 H14A 119.6 . .
C29 C15 C28 121(2) . .
C29 C15 C13 118(2) . .
C28 C15 C13 121(2) . .
C8 C16 C10 118(2) . .
C8 C16 C9 123(2) . .
C10 C16 C9 119(2) . .
N9 C17 C11 120(2) . .
N9 C17 H17A 119.9 . .
C11 C17 H17A 119.9 . .
C11 C18 C14 119(3) . .
C11 C18 H18A 120.7 . .
C14 C18 H18A 120.7 . .
C2 C20 C5 123(3) . .
C2 C20 H20A 118.7 . .
C5 C20 H20A 118.7 . .
N21 C21 C22 112(2) . .
N21 C21 H21A 109.3 . .
C22 C21 H21A 109.3 . .
N21 C21 H21B 109.3 . .
C22 C21 H21B 109.3 . .
H21A C21 H21B 107.9 . .
C23 C22 C21 116(2) . .
C23 C22 H22A 108.3 . .
C21 C22 H22A 108.3 . .
C23 C22 H22B 108.3 . .
C21 C22 H22B 108.3 . .
H22A C22 H22B 107.4 . .
C22 C23 C24 112(3) . .
C22 C23 H23A 109.1 . .
C24 C23 H23A 109.1 . .
C22 C23 H23B 109.1 . .
C24 C23 H23B 109.1 . .
H23A C23 H23B 107.9 . .
N22 C24 C23 109(2) . .
N22 C24 H24A 109.9 . .
C23 C24 H24A 109.9 . .
N22 C24 H24B 109.9 . .
C23 C24 H24B 109.9 . .
H24A C24 H24B 108.3 . .
N6 C25 C4 121(3) . .
N6 C25 H25A 119.4 . .
C4 C25 H25A 119.4 . .
C8 C26 C27 115(3) . .
C8 C26 H26A 122.3 . .
C27 C26 H26A 122.3 . .
N25 C27 C26 126(3) . .
N25 C27 H27A 117.0 . .
C26 C27 H27A 117.0 . .
N8 C28 C15 120(2) . .
N8 C28 H28A 120.0 . .
C15 C28 H28A 120.0 . .
C15 C29 C30 118(2) . .
C15 C29 H29A 121.2 . .
C30 C29 H29A 121.2 . .
C31 C30 C29 121(2) . .
C31 C30 H30A 119.3 . .
C29 C30 H30A 119.3 . .
N8 C31 C30 121(2) . .
N8 C31 H31A 119.6 . .
C30 C31 H31A 119.6 . .
C100 C32 N7 112(2) . .
C100 C32 H32A 109.3 . .
N7 C32 H32A 109.3 . .
C100 C32 H32B 109.3 . .
N7 C32 H32B 109.3 . .
H32A C32 H32B 108.0 . .
C41 C36 C38 122(3) . .
C41 C36 C37 121(3) . .
C38 C36 C37 117(3) . .
N2 C37 C36 118(3) . .
N2 C37 H37A 121.0 . .
C36 C37 H37A 121.0 . .
C39 C38 C36 126(4) . .
C39 C38 H38A 116.8 . .
C36 C38 H38A 116.8 . .
C38 C39 C40 115(4) . .
C38 C39 H39A 122.7 . .
C40 C39 H39A 122.7 . .
N2 C40 C39 125(4) . .
N2 C40 H40A 117.5 . .
C39 C40 H40A 117.5 . .
N1 C42 C43 98(3) . .
N1 C42 H42A 112.2 . .
C43 C42 H42A 112.2 . .
N1 C42 H42B 112.2 . .
C43 C42 H42B 112.2 . .
H42A C42 H42B 109.8 . .
C43 C43 C42 104(3) 3_566 .
C43 C43 H43A 111.1 3_566 .
C42 C43 H43A 111.1 . .
C43 C43 H43B 111.1 3_566 .
C42 C43 H43B 111.1 . .
H43A C43 H43B 109.0 . .
C100 C33 C1 110(3) . 1_545
C100 C33 H33A 109.6 . .
C1 C33 H33A 109.6 1_545 .
C100 C33 H33B 109.6 . .
C1 C33 H33B 109.6 1_545 .
H33A C33 H33B 108.2 . .
C33 C100 C32 112(3) . .
C33 C100 H10B 109.1 . .
C32 C100 H10B 109.1 . .
C33 C100 H10C 109.1 . .
C32 C100 H10C 109.1 . .
H10B C100 H10C 107.9 . .
W15 O4 W7 164.2(8) . .
P1 O60 W12 125.7(7) . .
P1 O60 W2 124.2(7) . .
W12 O60 W2 90.8(4) . .
P1 O60 W6 124.0(7) . .
W12 O60 W6 91.0(5) . .
W2 O60 W6 90.8(5) . .

loop_
_geom_bond_atom_site_label_1
_geom_bond_atom_site_label_2
_geom_bond_distance
_geom_bond_site_symmetry_2
C41 C36 1.38(4) .
C41 N4 1.4200 .
C41 N5 1.4200 .
N4 N1 1.4200 .
N1 N3 1.4200 .
N1 C42 1.480(18) .
N3 N5 1.4200 .
N5 Ag1 2.251(16) .
W1 O31 1.706(12) .
W1 O57 1.881(12) .
W1 O16 1.899(12) .
W1 O34 1.902(13) .
W1 O61 1.906(13) .
W1 O38 2.387(12) .
W2 O47 1.716(15) .
W2 O12 1.890(14) .
W2 O10 1.898(14) .
W2 O46 1.913(13) .
W2 O11 1.923(15) .
W2 O60 2.378(13) .
W3 O9 1.687(13) .
W3 O61 1.896(13) .
W3 O27 1.912(13) .
W3 O43 1.918(13) .
W3 O26 1.919(14) .
W3 O39 2.390(12) .
W4 O35 1.695(13) .
W4 O57 1.894(13) .
W4 O27 1.903(13) .
W4 O22 1.913(13) .
W4 O32 1.920(13) .
W4 O6 2.346(12) .
W5 O40 1.715(13) .
W5 O44 1.887(13) .
W5 O54 1.890(13) .
W5 O18 1.904(13) .
W5 O10 1.915(14) .
W5 O7 2.378(13) .
W6 O2 1.676(16) .
W6 O56 1.848(13) .
W6 O45 1.909(14) .
W6 O58 1.906(13) .
W6 O11 1.927(14) .
W6 O60 2.386(14) .
W7 O23 1.687(14) .
W7 O4 1.891(13) .
W7 O5 1.911(13) .
W7 O3 1.911(13) .
W7 O20 1.936(13) .
W7 O50 2.396(12) .
W8 O53 1.707(14) .
W8 O49 1.875(13) .
W8 O44 1.889(13) .
W8 O55 1.910(13) .
W8 O48 1.931(13) .
W8 O13 2.366(12) .
W9 O42 1.710(15) .
W9 O19 1.883(13) .
W9 O25 1.887(13) .
W9 O43 1.907(13) .
W9 O52 1.931(14) .
W9 O39 2.360(12) .
W10 O62 1.700(13) .
W10 O8 1.898(13) .
W10 O14 1.908(13) .
W10 O48 1.917(13) .
W10 O19 1.923(13) .
W10 O13 2.347(12) .
W11 O41 1.708(13) .
W11 O18 1.873(13) .
W11 O29 1.898(13) .
W11 O51 1.917(14) .
W11 O46 1.930(14) .
W11 O59 2.360(13) .
W12 O37 1.707(15) .
W12 O1 1.868(14) .
W12 O20 1.881(13) .
W12 O12 1.927(14) .
W12 O45 1.949(15) .
W12 O60 2.348(13) .
W13 O33 1.695(15) .
W13 O15 1.886(13) .
W13 O55 1.906(13) .
W13 O52 1.903(13) .
W13 O26 1.925(13) .
W13 O39 2.371(13) .
W14 O28 1.701(13) .
W14 O24 1.888(13) .
W14 O34 1.884(13) .
W14 O3 1.901(13) .
W14 O56 1.973(13) .
W14 O50 2.345(13) .
W15 O36 1.701(13) .
W15 O4 1.884(13) .
W15 O8 1.888(12) .
W15 O16 1.900(12) .
W15 O25 1.919(13) .
W15 O38 2.348(12) .
W16 O17 1.709(14) .
W16 O5 1.859(13) .
W16 O14 1.879(13) .
W16 O54 1.921(13) .
W16 O1 1.953(14) .
W16 O7 2.357(12) .
W17 O30 1.687(13) .
W17 O29 1.886(13) .
W17 O22 1.894(13) .
W17 O49 1.902(13) .
W17 O15 1.932(13) .
W17 O6 2.347(12) .
W18 O21 1.707(13) .
W18 O32 1.867(13) .
W18 O24 1.893(13) .
W18 O51 1.916(13) .
W18 O58 1.940(13) .
W18 O59 2.361(13) .
Ag1 O1W 2.406(19) .
Ag1 O37 2.547(16) .
Ag2 O2W 1.70(2) .
Ag2 N24 2.25(2) .
Ag2 N25 2.25(2) .
Ag2 O42 2.419(15) .
Ag3 N20 2.25(2) .
Ag3 N8 2.26(2) .
Ag3 N13 2.42(2) .
Ag3 O48 2.530(14) .
P1 O50 1.512(13) .
P1 O59 1.510(13) .
P1 O7 1.516(13) .
P1 O60 1.586(14) .
P2 O38 1.520(13) .
P2 O13 1.524(13) .
P2 O6 1.538(13) .
P2 O39 1.584(13) .
N2 C40 1.35(5) .
N2 C37 1.40(5) .
N6 C2 1.33(4) .
N6 C25 1.35(4) .
N7 N23 1.30(3) .
N7 N17 1.32(3) .
N7 C32 1.52(3) .
N8 C28 1.35(3) .
N8 C31 1.32(3) .
N9 C17 1.32(3) .
N9 C7 1.33(4) .
N10 N13 1.31(3) .
N10 N21 1.31(3) .
N11 N18 1.30(3) .
N11 N20 1.35(3) .
N12 N18 1.33(2) .
N12 C9 1.37(3) .
N13 C3 1.35(3) .
N14 C6 1.31(3) .
N14 N15 1.34(3) .
N15 N22 1.28(4) .
N16 C3 1.28(3) .
N16 N21 1.33(3) .
N17 N24 1.32(3) .
N18 C1 1.46(3) .
N19 N22 1.31(3) .
N19 C6 1.36(3) .
N20 C9 1.32(3) .
N21 C21 1.43(3) .
N22 C24 1.43(3) .
N23 C13 1.38(3) .
N24 C13 1.33(3) .
N25 C27 1.29(3) .
N25 C10 1.34(3) .
C1 C33 1.68(4) 1_565
C1 H1A 0.9701 .
C1 H1B 0.9698 .
C2 C20 1.27(5) .
C2 H2A 0.9300 .
C3 C4 1.44(3) .
C4 C25 1.36(4) .
C4 C5 1.39(4) .
C5 C20 1.36(4) .
C5 H5A 0.9300 .
C6 C11 1.48(3) .
C7 C14 1.34(4) .
C7 H7A 0.9300 .
C8 C16 1.39(3) .
C8 C26 1.40(3) .
C8 H8A 0.9300 .
C9 C16 1.45(3) .
C10 C16 1.40(3) .
C10 H10A 0.9300 .
C11 C18 1.32(3) .
C11 C17 1.36(4) .
C13 C15 1.46(3) .
C14 C18 1.41(4) .
C14 H14A 0.9300 .
C15 C29 1.34(3) .
C15 C28 1.38(3) .
C17 H17A 0.9300 .
C18 H18A 0.9300 .
C20 H20A 0.9300 .
C21 C22 1.53(4) .
C21 H21A 0.9700 .
C21 H21B 0.9700 .
C22 C23 1.47(4) .
C22 H22A 0.9700 .
C22 H22B 0.9700 .
C23 C24 1.50(4) .
C23 H23A 0.9700 .
C23 H23B 0.9700 .
C24 H24A 0.9700 .
C24 H24B 0.9700 .
C25 H25A 0.9300 .
C26 C27 1.43(4) .
C26 H26A 0.9300 .
C27 H27A 0.9300 .
C28 H28A 0.9300 .
C29 C30 1.37(4) .
C29 H29A 0.9300 .
C30 C31 1.35(3) .
C30 H30A 0.9300 .
C31 H31A 0.9300 .
C32 C100 1.51(5) .
C32 H32A 0.9700 .
C32 H32B 0.9700 .
C36 C38 1.38(4) .
C36 C37 1.40(4) .
C37 H37A 0.9300 .
C38 C39 1.31(5) .
C38 H38A 0.9300 .
C39 C40 1.36(5) .
C39 H39A 0.9300 .
C40 H40A 0.9300 .
C42 C43 1.58(5) .
C42 H42A 0.9700 .
C42 H42B 0.9700 .
C43 C43 1.38(6) 3_566
C43 H43A 0.9700 .
C43 H43B 0.9700 .
C33 C100 1.42(4) .
C33 C1 1.68(4) 1_545
C33 H33A 0.9700 .
C33 H33B 0.9700 .
C100 H10B 0.9700 .
C100 H10C 0.9700 .

loop_
_geom_torsion_atom_site_label_1
_geom_torsion_atom_site_label_2
_geom_torsion_atom_site_label_3
_geom_torsion_atom_site_label_4
_geom_torsion
_geom_torsion_site_symmetry_1
_geom_torsion_site_symmetry_4
C36 C41 N4 N1 176(3) . .
N5 C41 N4 N1 0.0 . .
C41 N4 N1 N3 0.0 . .
C41 N4 N1 C42 179(3) . .
N4 N1 N3 N5 0.0 . .
C42 N1 N3 N5 -178(4) . .
C36 C41 N5 N3 -177(2) . .
N4 C41 N5 N3 0.0 . .
C36 C41 N5 Ag1 -19(2) . .
N4 C41 N5 Ag1 157.9(16) . .
N1 N3 N5 C41 0.0 . .
N1 N3 N5 Ag1 -161.1(14) . .
C41 N5 Ag1 O1W -14.1(15) . .
N3 N5 Ag1 O1W 142.0(12) . .
C41 N5 Ag1 O37 -94.8(13) . .
N3 N5 Ag1 O37 61.3(12) . .
O37 W12 O1 W16 -124.9(15) . .
O20 W12 O1 W16 -23.8(15) . .
O12 W12 O1 W16 133.2(16) . .
O45 W12 O1 W16 59(2) . .
O60 W12 O1 W16 60.4(15) . .
O17 W16 O1 W12 125.9(16) . .
O5 W16 O1 W12 23.9(15) . .
O14 W16 O1 W12 -51(3) . .
O54 W16 O1 W12 -133.7(16) . .
O7 W16 O1 W12 -60.3(15) . .
O28 W14 O3 W7 -178.4(8) . .
O24 W14 O3 W7 13(2) . .
O34 W14 O3 W7 -78.3(8) . .
O56 W14 O3 W7 85.5(8) . .
O50 W14 O3 W7 4.7(7) . .
O23 W7 O3 W14 177.0(8) . .
O4 W7 O3 W14 77.6(8) . .
O5 W7 O3 W14 -12.1(19) . .
O20 W7 O3 W14 -85.3(8) . .
O50 W7 O3 W14 -4.6(7) . .
O17 W16 O5 W7 -124.3(18) . .
O14 W16 O5 W7 135.1(18) . .
O54 W16 O5 W7 44(3) . .
O1 W16 O5 W7 -29.5(18) . .
O7 W16 O5 W7 51.3(18) . .
O23 W7 O5 W16 126.3(18) . .
O4 W7 O5 W16 -134.6(18) . .
O3 W7 O5 W16 -44(3) . .
O20 W7 O5 W16 29.8(18) . .
O50 W7 O5 W16 -51.7(18) . .
O38 P2 O6 W4 50.1(11) . .
O13 P2 O6 W4 177.7(8) . .
O39 P2 O6 W4 -66.3(10) . .
O38 P2 O6 W17 -178.2(8) . .
O13 P2 O6 W17 -50.6(11) . .
O39 P2 O6 W17 65.4(10) . .
O35 W4 O6 P2 139(3) . .
O57 W4 O6 P2 -37.2(9) . .
O27 W4 O6 P2 50.6(9) . .
O22 W4 O6 P2 142.6(10) . .
O32 W4 O6 P2 -126.2(10) . .
O35 W4 O6 W17 -6(4) . .
O57 W4 O6 W17 178.5(5) . .
O27 W4 O6 W17 -93.7(5) . .
O22 W4 O6 W17 -1.7(5) . .
O32 W4 O6 W17 89.4(5) . .
O30 W17 O6 P2 -132(4) . .
O29 W17 O6 P2 125.7(10) . .
O22 W17 O6 P2 -142.3(10) . .
O49 W17 O6 P2 37.5(9) . .
O15 W17 O6 P2 -48.9(9) . .
O30 W17 O6 W4 12(5) . .
O29 W17 O6 W4 -90.3(5) . .
O22 W17 O6 W4 1.8(5) . .
O49 W17 O6 W4 -178.5(5) . .
O15 W17 O6 W4 95.1(5) . .
O50 P1 O7 W16 51.4(11) . .
O59 P1 O7 W16 179.1(8) . .
O60 P1 O7 W16 -64.1(10) . .
O50 P1 O7 W5 -177.7(8) . .
O59 P1 O7 W5 -50.0(11) . .
O60 P1 O7 W5 66.8(10) . .
O17 W16 O7 P1 107(5) . .
O5 W16 O7 P1 -36.8(10) . .
O14 W16 O7 P1 -127.9(10) . .
O54 W16 O7 P1 140.1(11) . .
O1 W16 O7 P1 49.4(10) . .
O17 W16 O7 W5 -36(5) . .
O5 W16 O7 W5 179.7(5) . .
O14 W16 O7 W5 88.6(5) . .
O54 W16 O7 W5 -3.4(5) . .
O1 W16 O7 W5 -94.1(5) . .
O40 W5 O7 P1 -133(4) . .
O44 W5 O7 P1 125.9(10) . .
O54 W5 O7 P1 -141.1(10) . .
O18 W5 O7 P1 36.3(9) . .
O10 W5 O7 P1 -48.6(9) . .
O40 W5 O7 W16 11(5) . .
O44 W5 O7 W16 -89.6(5) . .
O54 W5 O7 W16 3.4(5) . .
O18 W5 O7 W16 -179.1(5) . .
O10 W5 O7 W16 95.9(5) . .
O36 W15 O8 W10 -126.2(16) . .
O4 W15 O8 W10 135.5(16) . .
O16 W15 O8 W10 50(3) . .
O25 W15 O8 W10 -29.6(16) . .
O38 W15 O8 W10 52.6(16) . .
O62 W10 O8 W15 125.2(16) . .
O14 W10 O8 W15 -135.7(16) . .
O48 W10 O8 W15 -47(3) . .
O19 W10 O8 W15 29.6(16) . .
O13 W10 O8 W15 -52.5(16) . .
O47 W2 O10 W5 131.6(16) . .
O12 W2 O10 W5 -126.4(16) . .
O46 W2 O10 W5 31.0(16) . .
O11 W2 O10 W5 -43(3) . .
O60 W2 O10 W5 -53.9(16) . .
O40 W5 O10 W2 -133.4(16) . .
O44 W5 O10 W2 35(3) . .
O54 W5 O10 W2 127.0(16) . .
O18 W5 O10 W2 -31.8(16) . .
O7 W5 O10 W2 53.8(16) . .
O47 W2 O11 W6 171.9(9) . .
O12 W2 O11 W6 70.7(9) . .
O10 W2 O11 W6 -14(2) . .
O46 W2 O11 W6 -87.0(9) . .
O60 W2 O11 W6 -2.1(7) . .
O2 W6 O11 W2 -171.3(9) . .
O56 W6 O11 W2 10(2) . .
O45 W6 O11 W2 -71.6(9) . .
O58 W6 O11 W2 86.8(9) . .
O60 W6 O11 W2 2.1(7) . .
O47 W2 O12 W12 -172.7(9) . .
O10 W2 O12 W12 84.1(9) . .
O46 W2 O12 W12 4(2) . .
O11 W2 O12 W12 -73.0(9) . .
O60 W2 O12 W12 0.0(8) . .
O37 W12 O12 W2 175.1(9) . .
O1 W12 O12 W2 -84.0(9) . .
O20 W12 O12 W2 -5(2) . .
O45 W12 O12 W2 74.2(9) . .
O60 W12 O12 W2 0.0(8) . .
O38 P2 O13 W10 -52.6(11) . .
O6 P2 O13 W10 179.6(8) . .
O39 P2 O13 W10 64.1(10) . .
O38 P2 O13 W8 177.9(8) . .
O6 P2 O13 W8 50.2(11) . .
O39 P2 O13 W8 -65.3(10) . .
O62 W10 O13 P2 -123(4) . .
O8 W10 O13 P2 38.5(9) . .
O14 W10 O13 P2 128.4(10) . .
O48 W10 O13 P2 -139.4(10) . .
O19 W10 O13 P2 -47.5(9) . .
O62 W10 O13 W8 19(5) . .
O8 W10 O13 W8 -179.4(5) . .
O14 W10 O13 W8 -89.4(5) . .
O48 W10 O13 W8 2.7(5) . .
O19 W10 O13 W8 94.6(5) . .
O53 W8 O13 P2 149(4) . .
O49 W8 O13 P2 -37.8(9) . .
O44 W8 O13 P2 -127.5(10) . .
O55 W8 O13 P2 49.2(9) . .
O48 W8 O13 P2 140.2(10) . .
O53 W8 O13 W10 6(4) . .
O49 W8 O13 W10 179.3(5) . .
O44 W8 O13 W10 89.7(5) . .
O55 W8 O13 W10 -93.6(5) . .
O48 W8 O13 W10 -2.7(5) . .
O17 W16 O14 W10 -107(2) . .
O5 W16 O14 W10 -4(2) . .
O54 W16 O14 W10 153(2) . .
O1 W16 O14 W10 70(4) . .
O7 W16 O14 W10 79(2) . .
O62 W10 O14 W16 108(2) . .
O8 W10 O14 W16 5(2) . .
O48 W10 O14 W16 -153(2) . .
O19 W10 O14 W16 -64(4) . .
O13 W10 O14 W16 -79(2) . .
O33 W13 O15 W17 132.3(16) . .
O55 W13 O15 W17 29.5(16) . .
O52 W13 O15 W17 -49(3) . .
O26 W13 O15 W17 -128.5(16) . .
O39 W13 O15 W17 -55.2(15) . .
O30 W17 O15 W13 -131.8(16) . .
O29 W17 O15 W13 36(3) . .
O22 W17 O15 W13 127.9(16) . .
O49 W17 O15 W13 -29.8(16) . .
O6 W17 O15 W13 55.7(15) . .
O31 W1 O16 W15 178.4(8) . .
O57 W1 O16 W15 -0.8(19) . .
O34 W1 O16 W15 80.0(8) . .
O61 W1 O16 W15 -81.9(8) . .
O38 W1 O16 W15 -1.6(7) . .
O36 W15 O16 W1 -179.4(8) . .
O4 W15 O16 W1 -80.9(8) . .
O8 W15 O16 W1 4(2) . .
O25 W15 O16 W1 82.7(8) . .
O38 W15 O16 W1 1.6(7) . .
O41 W11 O18 W5 -129.2(16) . .
O29 W11 O18 W5 131.4(16) . .
O51 W11 O18 W5 42(3) . .
O46 W11 O18 W5 -33.2(16) . .
O59 W11 O18 W5 48.2(16) . .
O40 W5 O18 W11 130.3(16) . .
O44 W5 O18 W11 -130.8(16) . .
O54 W5 O18 W11 -42(3) . .
O10 W5 O18 W11 33.8(16) . .
O7 W5 O18 W11 -48.4(16) . .
O42 W9 O19 W10 128.7(16) . .
O25 W9 O19 W10 27.1(15) . .
O43 W9 O19 W10 -49(3) . .
O52 W9 O19 W10 -130.5(16) . .
O39 W9 O19 W10 -57.1(15) . .
O62 W10 O19 W9 -129.9(16) . .
O8 W10 O19 W9 -27.3(15) . .
O14 W10 O19 W9 42(3) . .
O48 W10 O19 W9 130.8(16) . .
O13 W10 O19 W9 57.0(15) . .
O37 W12 O20 W7 126.6(16) . .
O1 W12 O20 W7 26.1(16) . .
O12 W12 O20 W7 -54(3) . .
O45 W12 O20 W7 -131.5(16) . .
O60 W12 O20 W7 -58.0(16) . .
O23 W7 O20 W12 -129.8(16) . .
O4 W7 O20 W12 39(3) . .
O5 W7 O20 W12 -26.2(16) . .
O3 W7 O20 W12 130.6(16) . .
O50 W7 O20 W12 58.2(16) . .
O30 W17 O22 W4 178.7(8) . .
O29 W17 O22 W4 80.4(8) . .
O49 W17 O22 W4 -3(2) . .
O15 W17 O22 W4 -83.8(8) . .
O6 W17 O22 W4 -2.6(7) . .
O35 W4 O22 W17 -178.0(8) . .
O57 W4 O22 W17 3(2) . .
O27 W4 O22 W17 83.8(8) . .
O32 W4 O22 W17 -80.1(8) . .
O6 W4 O22 W17 2.6(7) . .
O28 W14 O24 W18 -130.6(16) . .
O34 W14 O24 W18 129.2(17) . .
O3 W14 O24 W18 38(3) . .
O56 W14 O24 W18 -35.2(16) . .
O50 W14 O24 W18 45.9(16) . .
O21 W18 O24 W14 133.3(16) . .
O32 W18 O24 W14 -128.9(17) . .
O51 W18 O24 W14 -40(3) . .
O58 W18 O24 W14 35.8(16) . .
O59 W18 O24 W14 -45.6(16) . .
O42 W9 O25 W15 -129.0(15) . .
O19 W9 O25 W15 -27.8(15) . .
O43 W9 O25 W15 130.1(15) . .
O52 W9 O25 W15 49(2) . .
O39 W9 O25 W15 56.6(15) . .
O36 W15 O25 W9 129.7(15) . .
O4 W15 O25 W9 -38(3) . .
O8 W15 O25 W9 28.0(15) . .
O16 W15 O25 W9 -129.9(15) . .
O38 W15 O25 W9 -56.8(15) . .
O9 W3 O26 W13 171.6(8) . .
O61 W3 O26 W13 -12.4(19) . .
O27 W3 O26 W13 -86.0(8) . .
O43 W3 O26 W13 70.2(9) . .
O39 W3 O26 W13 -2.2(7) . .
O33 W13 O26 W3 -171.6(8) . .
O15 W13 O26 W3 86.9(9) . .
O55 W13 O26 W3 12(2) . .
O52 W13 O26 W3 -71.3(9) . .
O39 W13 O26 W3 2.2(7) . .
O35 W4 O27 W3 128.8(15) . .
O57 W4 O27 W3 26.2(15) . .
O22 W4 O27 W3 -132.2(15) . .
O32 W4 O27 W3 -49(3) . .
O6 W4 O27 W3 -60.1(15) . .
O9 W3 O27 W4 -126.6(15) . .
O61 W3 O27 W4 -24.6(15) . .
O43 W3 O27 W4 52(2) . .
O26 W3 O27 W4 132.2(15) . .
O39 W3 O27 W4 59.2(15) . .
O30 W17 O29 W11 105(3) . .
O22 W17 O29 W11 -154(3) . .
O49 W17 O29 W11 3(3) . .
O15 W17 O29 W11 -62(4) . .
O6 W17 O29 W11 -82(3) . .
O41 W11 O29 W17 -106(3) . .
O18 W11 O29 W17 -3(3) . .
O51 W11 O29 W17 155(3) . .
O46 W11 O29 W17 70(4) . .
O59 W11 O29 W17 82(3) . .
O21 W18 O32 W4 105(3) . .
O24 W18 O32 W4 2(3) . .
O51 W18 O32 W4 -156(3) . .
O58 W18 O32 W4 -66(4) . .
O59 W18 O32 W4 -83(3) . .
O35 W4 O32 W18 -105(3) . .
O57 W4 O32 W18 -2(3) . .
O27 W4 O32 W18 73(4) . .
O22 W4 O32 W18 156(3) . .
O6 W4 O32 W18 84(3) . .
O28 W14 O34 W1 -104(3) . .
O24 W14 O34 W1 -2(3) . .
O3 W14 O34 W1 157(3) . .
O56 W14 O34 W1 71(3) . .
O50 W14 O34 W1 83(3) . .
O31 W1 O34 W14 104(3) . .
O57 W1 O34 W14 1(3) . .
O16 W1 O34 W14 -156(3) . .
O61 W1 O34 W14 -67(3) . .
O38 W1 O34 W14 -84(3) . .
O1 W12 O37 Ag1 -169.8(11) . .
O20 W12 O37 Ag1 100.9(11) . .
O12 W12 O37 Ag1 -79.0(12) . .
O45 W12 O37 Ag1 8.6(12) . .
O60 W12 O37 Ag1 -38(6) . .
N5 Ag1 O37 W12 78.1(12) . .
O1W Ag1 O37 W12 -32.2(12) . .
O13 P2 O38 W15 52.2(11) . .
O6 P2 O38 W15 -179.7(7) . .
O39 P2 O38 W15 -64.1(10) . .
O13 P2 O38 W1 -179.6(8) . .
O6 P2 O38 W1 -51.5(11) . .
O39 P2 O38 W1 64.1(10) . .
O36 W15 O38 P2 131(5) . .
O4 W15 O38 P2 -127.4(9) . .
O8 W15 O38 P2 -38.3(9) . .
O16 W15 O38 P2 140.7(10) . .
O25 W15 O38 P2 47.3(9) . .
O36 W15 O38 W1 -10(5) . .
O4 W15 O38 W1 90.9(5) . .
O8 W15 O38 W1 179.9(5) . .
O16 W15 O38 W1 -1.1(5) . .
O25 W15 O38 W1 -94.5(5) . .
O31 W1 O38 P2 -141(4) . .
O57 W1 O38 P2 39.6(9) . .
O16 W1 O38 P2 -140.7(10) . .
O34 W1 O38 P2 127.7(9) . .
O61 W1 O38 P2 -47.0(9) . .
O31 W1 O38 W15 1(4) . .
O57 W1 O38 W15 -178.6(5) . .
O16 W1 O38 W15 1.1(5) . .
O34 W1 O38 W15 -90.5(5) . .
O61 W1 O38 W15 94.8(5) . .
O38 P2 O39 W9 59.9(9) . .
O13 P2 O39 W9 -60.0(9) . .
O6 P2 O39 W9 179.7(7) . .
O38 P2 O39 W13 -179.8(7) . .
O13 P2 O39 W13 60.3(9) . .
O6 P2 O39 W13 -60.0(9) . .
O38 P2 O39 W3 -59.7(9) . .
O13 P2 O39 W3 -179.6(7) . .
O6 P2 O39 W3 60.1(9) . .
O42 W9 O39 P2 179(100) . .
O19 W9 O39 P2 43.7(9) . .
O25 W9 O39 P2 -42.7(8) . .
O43 W9 O39 P2 -133.2(10) . .
O52 W9 O39 P2 134.3(9) . .
O42 W9 O39 W13 44(4) . .
O19 W9 O39 W13 -91.4(5) . .
O25 W9 O39 W13 -177.8(5) . .
O43 W9 O39 W13 91.8(5) . .
O52 W9 O39 W13 -0.8(5) . .
O42 W9 O39 W3 -46(4) . .
O19 W9 O39 W3 178.0(5) . .
O25 W9 O39 W3 91.6(5) . .
O43 W9 O39 W3 1.2(5) . .
O52 W9 O39 W3 -91.3(5) . .
O33 W13 O39 P2 173(3) . .
O15 W13 O39 P2 43.3(8) . .
O55 W13 O39 P2 -42.8(8) . .
O52 W13 O39 P2 -134.1(9) . .
O26 W13 O39 P2 133.2(9) . .
O33 W13 O39 W9 -52(3) . .
O15 W13 O39 W9 178.2(5) . .
O55 W13 O39 W9 92.1(5) . .
O52 W13 O39 W9 0.8(5) . .
O26 W13 O39 W9 -91.9(5) . .
O33 W13 O39 W3 39(4) . .
O15 W13 O39 W3 -91.3(5) . .
O55 W13 O39 W3 -177.5(5) . .
O52 W13 O39 W3 91.2(5) . .
O26 W13 O39 W3 -1.5(5) . .
O9 W3 O39 P2 179(78) . .
O61 W3 O39 P2 42.3(8) . .
O27 W3 O39 P2 -43.6(8) . .
O43 W3 O39 P2 133.3(9) . .
O26 W3 O39 P2 -133.5(9) . .
O9 W3 O39 W9 45(4) . .
O61 W3 O39 W9 -92.2(5) . .
O27 W3 O39 W9 -178.1(5) . .
O43 W3 O39 W9 -1.2(5) . .
O26 W3 O39 W9 92.0(5) . .
O9 W3 O39 W13 -46(4) . .
O61 W3 O39 W13 177.3(5) . .
O27 W3 O39 W13 91.4(5) . .
O43 W3 O39 W13 -91.8(5) . .
O26 W3 O39 W13 1.5(5) . .
O19 W9 O42 Ag2 30.3(12) . .
O25 W9 O42 Ag2 118.5(10) . .
O43 W9 O42 Ag2 -150.5(10) . .
O52 W9 O42 Ag2 -60.8(11) . .
O39 W9 O42 Ag2 -104(4) . .
O2W Ag2 O42 W9 -119.8(14) . .
N24 Ag2 O42 W9 -89.9(13) . .
N25 Ag2 O42 W9 63.9(12) . .
O42 W9 O43 W3 172.0(9) . .
O19 W9 O43 W3 -10(2) . .
O25 W9 O43 W3 -85.8(9) . .
O52 W9 O43 W3 71.5(9) . .
O39 W9 O43 W3 -1.8(7) . .
O9 W3 O43 W9 -172.1(9) . .
O61 W3 O43 W9 85.2(9) . .
O27 W3 O43 W9 9(2) . .
O26 W3 O43 W9 -70.9(9) . .
O39 W3 O43 W9 1.8(7) . .
O40 W5 O44 W8 100(3) . .
O54 W5 O44 W8 -160(3) . .
O18 W5 O44 W8 -2(3) . .
O10 W5 O44 W8 -68(4) . .
O7 W5 O44 W8 -87(3) . .
O53 W8 O44 W5 -100(3) . .
O49 W8 O44 W5 3(3) . .
O55 W8 O44 W5 77(4) . .
O48 W8 O44 W5 161(3) . .
O13 W8 O44 W5 88(3) . .
O2 W6 O45 W12 174.4(9) . .
O56 W6 O45 W12 -82.3(9) . .
O58 W6 O45 W12 0(2) . .
O11 W6 O45 W12 73.9(9) . .
O60 W6 O45 W12 1.0(7) . .
O37 W12 O45 W6 -175.7(9) . .
O1 W12 O45 W6 0(2) . .
O20 W12 O45 W6 82.7(9) . .
O12 W12 O45 W6 -74.4(9) . .
O60 W12 O45 W6 -1.0(7) . .
O47 W2 O46 W11 -129.1(15) . .
O12 W2 O46 W11 54(3) . .
O10 W2 O46 W11 -26.9(15) . .
O11 W2 O46 W11 131.0(15) . .
O60 W2 O46 W11 58.0(15) . .
O41 W11 O46 W2 129.9(15) . .
O18 W11 O46 W2 27.3(15) . .
O29 W11 O46 W2 -47(3) . .
O51 W11 O46 W2 -131.6(15) . .
O59 W11 O46 W2 -58.4(15) . .
O62 W10 O48 W8 178.1(8) . .
O8 W10 O48 W8 -9.2(19) . .
O14 W10 O48 W8 78.9(8) . .
O19 W10 O48 W8 -85.3(8) . .
O13 W10 O48 W8 -3.9(7) . .
O62 W10 O48 Ag3 -37.4(9) . .
O8 W10 O48 Ag3 135.3(12) . .
O14 W10 O48 Ag3 -136.6(8) . .
O19 W10 O48 Ag3 59.2(8) . .
O13 W10 O48 Ag3 140.6(9) . .
O53 W8 O48 W10 -174.9(8) . .
O49 W8 O48 W10 9(2) . .
O44 W8 O48 W10 -77.9(8) . .
O55 W8 O48 W10 86.1(8) . .
O13 W8 O48 W10 3.8(7) . .
O53 W8 O48 Ag3 31.5(6) . .
O49 W8 O48 Ag3 -144.3(14) . .
O44 W8 O48 Ag3 128.5(5) . .
O55 W8 O48 Ag3 -67.4(5) . .
O13 W8 O48 Ag3 -149.7(6) . .
N20 Ag3 O48 W10 -113.1(9) . .
N8 Ag3 O48 W10 21.4(11) . .
N13 Ag3 O48 W10 123.0(9) . .
N20 Ag3 O48 W8 36.7(8) . .
N8 Ag3 O48 W8 171.2(7) . .
N13 Ag3 O48 W8 -87.1(7) . .
O53 W8 O49 W17 -129.1(16) . .
O44 W8 O49 W17 134.0(16) . .
O55 W8 O49 W17 -30.6(16) . .
O48 W8 O49 W17 47(3) . .
O13 W8 O49 W17 51.9(16) . .
O30 W17 O49 W8 127.0(16) . .
O29 W17 O49 W8 -135.1(16) . .
O22 W17 O49 W8 -51(3) . .
O15 W17 O49 W8 30.5(16) . .
O6 W17 O49 W8 -51.6(16) . .
O59 P1 O50 W14 51.7(11) . .
O7 P1 O50 W14 179.9(8) . .
O60 P1 O50 W14 -65.0(10) . .
O59 P1 O50 W7 -178.9(8) . .
O7 P1 O50 W7 -50.7(11) . .
O60 P1 O50 W7 64.4(10) . .
O28 W14 O50 P1 117(4) . .
O24 W14 O50 P1 -37.7(10) . .
O34 W14 O50 P1 -128.4(10) . .
O3 W14 O50 P1 139.2(10) . .
O56 W14 O50 P1 48.2(9) . .
O28 W14 O50 W7 -25(4) . .
O24 W14 O50 W7 -179.9(5) . .
O34 W14 O50 W7 89.3(5) . .
O3 W14 O50 W7 -3.1(5) . .
O56 W14 O50 W7 -94.1(5) . .
O23 W7 O50 P1 -129(4) . .
O4 W7 O50 P1 126.4(10) . .
O5 W7 O50 P1 36.7(9) . .
O3 W7 O50 P1 -140.3(10) . .
O20 W7 O50 P1 -48.1(9) . .
O23 W7 O50 W14 14(4) . .
O4 W7 O50 W14 -90.2(5) . .
O5 W7 O50 W14 -180.0(5) . .
O3 W7 O50 W14 3.1(5) . .
O20 W7 O50 W14 95.2(5) . .
O41 W11 O51 W18 -178.2(8) . .
O18 W11 O51 W18 10(2) . .
O29 W11 O51 W18 -78.8(8) . .
O46 W11 O51 W18 85.2(8) . .
O59 W11 O51 W18 4.1(7) . .
O21 W18 O51 W11 176.6(8) . .
O32 W18 O51 W11 78.6(8) . .
O24 W18 O51 W11 -10(2) . .
O58 W18 O51 W11 -85.1(8) . .
O59 W18 O51 W11 -4.1(7) . .
O33 W13 O52 W9 171.1(8) . .
O15 W13 O52 W9 -8(2) . .
O55 W13 O52 W9 -85.3(8) . .
O26 W13 O52 W9 72.0(8) . .
O39 W13 O52 W9 -1.1(7) . .
O42 W9 O52 W13 -173.0(8) . .
O19 W9 O52 W13 85.2(8) . .
O25 W9 O52 W13 8.7(19) . .
O43 W9 O52 W13 -72.2(8) . .
O39 W9 O52 W13 1.1(7) . .
O40 W5 O54 W16 176.0(8) . .
O44 W5 O54 W16 76.8(9) . .
O18 W5 O54 W16 -12(2) . .
O10 W5 O54 W16 -86.3(9) . .
O7 W5 O54 W16 -5.0(7) . .
O17 W16 O54 W5 -179.0(9) . .
O5 W16 O54 W5 13(2) . .
O14 W16 O54 W5 -78.6(9) . .
O1 W16 O54 W5 85.5(9) . .
O7 W16 O54 W5 5.0(7) . .
O33 W13 O55 W8 -130.0(15) . .
O15 W13 O55 W8 -29.0(15) . .
O52 W13 O55 W8 129.3(16) . .
O26 W13 O55 W8 46(2) . .
O39 W13 O55 W8 55.8(15) . .
O53 W8 O55 W13 131.5(15) . .
O49 W8 O55 W13 29.3(15) . .
O44 W8 O55 W13 -45(3) . .
O48 W8 O55 W13 -129.9(16) . .
O13 W8 O55 W13 -56.6(15) . .
O2 W6 O56 W14 -126.4(16) . .
O45 W6 O56 W14 133.2(16) . .
O58 W6 O56 W14 -24.4(16) . .
O11 W6 O56 W14 52(2) . .
O60 W6 O56 W14 59.9(15) . .
O28 W14 O56 W6 128.0(16) . .
O24 W14 O56 W6 26.2(15) . .
O34 W14 O56 W6 -47(3) . .
O3 W14 O56 W6 -133.5(16) . .
O50 W14 O56 W6 -59.5(15) . .
O31 W1 O57 W4 127.3(15) . .
O16 W1 O57 W4 -54(2) . .
O34 W1 O57 W4 -134.7(15) . .
O61 W1 O57 W4 28.5(15) . .
O38 W1 O57 W4 -52.8(15) . .
O35 W4 O57 W1 -126.9(15) . .
O27 W4 O57 W1 -29.1(15) . .
O22 W4 O57 W1 52(2) . .
O32 W4 O57 W1 135.2(15) . .
O6 W4 O57 W1 52.4(15) . .
O2 W6 O58 W18 128.1(15) . .
O56 W6 O58 W18 25.3(15) . .
O45 W6 O58 W18 -58(2) . .
O11 W6 O58 W18 -131.4(15) . .
O60 W6 O58 W18 -58.5(15) . .
O21 W18 O58 W6 -129.7(15) . .
O32 W18 O58 W6 42(3) . .
O24 W18 O58 W6 -27.3(15) . .
O51 W18 O58 W6 131.9(15) . .
O59 W18 O58 W6 58.8(15) . .
O50 P1 O59 W18 -50.3(11) . .
O7 P1 O59 W18 -178.1(8) . .
O60 P1 O59 W18 66.0(10) . .
O50 P1 O59 W11 177.9(8) . .
O7 P1 O59 W11 50.1(11) . .
O60 P1 O59 W11 -65.8(11) . .
O21 W18 O59 P1 -136(4) . .
O32 W18 O59 P1 125.5(10) . .
O24 W18 O59 P1 36.2(10) . .
O51 W18 O59 P1 -141.7(11) . .
O58 W18 O59 P1 -49.7(9) . .
O21 W18 O59 W11 8(4) . .
O32 W18 O59 W11 -90.0(5) . .
O24 W18 O59 W11 -179.3(5) . .
O51 W18 O59 W11 2.8(5) . .
O58 W18 O59 W11 94.8(5) . .
O41 W11 O59 P1 126(4) . .
O18 W11 O59 P1 -36.3(10) . .
O29 W11 O59 P1 -126.6(10) . .
O51 W11 O59 P1 141.5(11) . .
O46 W11 O59 P1 50.1(10) . .
O41 W11 O59 W18 -18(4) . .
O18 W11 O59 W18 179.4(5) . .
O29 W11 O59 W18 89.0(5) . .
O51 W11 O59 W18 -2.8(5) . .
O46 W11 O59 W18 -94.2(5) . .
O9 W3 O61 W1 127.1(16) . .
O27 W3 O61 W1 25.3(16) . .
O43 W3 O61 W1 -131.2(16) . .
O26 W3 O61 W1 -49(2) . .
O39 W3 O61 W1 -58.7(16) . .
O31 W1 O61 W3 -129.2(16) . .
O57 W1 O61 W3 -26.4(16) . .
O16 W1 O61 W3 130.9(16) . .
O34 W1 O61 W3 42(3) . .
O38 W1 O61 W3 58.8(16) . .
N20 Ag3 N8 C28 100(2) . .
N13 Ag3 N8 C28 -130(2) . .
O48 Ag3 N8 C28 -34(2) . .
N20 Ag3 N8 C31 -79(2) . .
N13 Ag3 N8 C31 51(2) . .
O48 Ag3 N8 C31 146.9(17) . .
N21 N10 N13 C3 1(3) . .
N21 N10 N13 Ag3 -163.9(15) . .
N20 Ag3 N13 N10 7(2) . .
N8 Ag3 N13 N10 -120.2(17) . .
O48 Ag3 N13 N10 128.5(17) . .
N20 Ag3 N13 C3 -152(2) . .
N8 Ag3 N13 C3 81(2) . .
O48 Ag3 N13 C3 -30(2) . .
C6 N14 N15 N22 -1(3) . .
N23 N7 N17 N24 -3(3) . .
C32 N7 N17 N24 179(2) . .
N20 N11 N18 N12 -3(3) . .
N20 N11 N18 C1 -179(2) . .
C9 N12 N18 N11 1(3) . .
C9 N12 N18 C1 177(2) . .
N18 N11 N20 C9 4(3) . .
N18 N11 N20 Ag3 -170.5(16) . .
N8 Ag3 N20 C9 -24(3) . .
N13 Ag3 N20 C9 -144(3) . .
O48 Ag3 N20 C9 108(3) . .
N8 Ag3 N20 N11 147.4(18) . .
N13 Ag3 N20 N11 28(2) . .
O48 Ag3 N20 N11 -81(2) . .
N13 N10 N21 N16 -1(3) . .
N13 N10 N21 C21 -175(2) . .
C3 N16 N21 N10 1(3) . .
C3 N16 N21 C21 175(2) . .
N14 N15 N22 N19 -1(3) . .
N14 N15 N22 C24 164(2) . .
C6 N19 N22 N15 2(3) . .
C6 N19 N22 C24 -163(2) . .
N17 N7 N23 C13 4(3) . .
C32 N7 N23 C13 -178(2) . .
N7 N17 N24 C13 0(2) . .
N7 N17 N24 Ag2 -152.8(15) . .
O2W Ag2 N24 N17 -45.6(19) . .
N25 Ag2 N24 N17 144.3(17) . .
O42 Ag2 N24 N17 -75.4(19) . .
O2W Ag2 N24 C13 165(2) . .
N25 Ag2 N24 C13 -5(2) . .
O42 Ag2 N24 C13 135.1(17) . .
O2W Ag2 N25 C27 108(3) . .
N24 Ag2 N25 C27 -96(2) . .
O42 Ag2 N25 C27 117(2) . .
O2W Ag2 N25 C10 -77(3) . .
N24 Ag2 N25 C10 78(2) . .
O42 Ag2 N25 C10 -68.5(18) . .
N11 N18 C1 C33 109(3) . 1_565
N12 N18 C1 C33 -67(3) . 1_565
C25 N6 C2 C20 -2(5) . .
N21 N16 C3 N13 0(3) . .
N21 N16 C3 C4 -177(2) . .
N10 N13 C3 N16 0(3) . .
Ag3 N13 C3 N16 159.1(18) . .
N10 N13 C3 C4 177(2) . .
Ag3 N13 C3 C4 -24(4) . .
N16 C3 C4 C25 -20(4) . .
N13 C3 C4 C25 163(2) . .
N16 C3 C4 C5 152(3) . .
N13 C3 C4 C5 -24(4) . .
C25 C4 C5 C20 -2(4) . .
C3 C4 C5 C20 -175(2) . .
N15 N14 C6 N19 2(3) . .
N15 N14 C6 C11 -174(2) . .
N22 N19 C6 N14 -2(3) . .
N22 N19 C6 C11 174(2) . .
C17 N9 C7 C14 3(4) . .
N11 N20 C9 N12 -3(3) . .
Ag3 N20 C9 N12 169(2) . .
N11 N20 C9 C16 -180(2) . .
Ag3 N20 C9 C16 -8(4) . .
N18 N12 C9 N20 1(3) . .
N18 N12 C9 C16 178(2) . .
C27 N25 C10 C16 0(4) . .
Ag2 N25 C10 C16 -174.6(16) . .
N14 C6 C11 C18 -175(2) . .
N19 C6 C11 C18 10(3) . .
N14 C6 C11 C17 13(4) . .
N19 C6 C11 C17 -162(2) . .
N17 N24 C13 N23 3(3) . .
Ag2 N24 C13 N23 157.6(16) . .
N17 N24 C13 C15 177(2) . .
Ag2 N24 C13 C15 -29(3) . .
N7 N23 C13 N24 -4(3) . .
N7 N23 C13 C15 -178(2) . .
N9 C7 C14 C18 -4(4) . .
N24 C13 C15 C29 153(3) . .
N23 C13 C15 C29 -34(4) . .
N24 C13 C15 C28 -25(4) . .
N23 C13 C15 C28 148(3) . .
C26 C8 C16 C10 2(4) . .
C26 C8 C16 C9 -180(3) . .
N25 C10 C16 C8 -1(3) . .
N25 C10 C16 C9 -179(2) . .
N20 C9 C16 C8 157(3) . .
N12 C9 C16 C8 -20(3) . .
N20 C9 C16 C10 -25(4) . .
N12 C9 C16 C10 158(2) . .
C7 N9 C17 C11 0(4) . .
C18 C11 C17 N9 -2(4) . .
C6 C11 C17 N9 170(2) . .
C17 C11 C18 C14 1(3) . .
C6 C11 C18 C14 -172(2) . .
C7 C14 C18 C11 2(4) . .
N6 C2 C20 C5 3(5) . .
C4 C5 C20 C2 -1(4) . .
N10 N21 C21 C22 99(3) . .
N16 N21 C21 C22 -75(3) . .
N21 C21 C22 C23 -70(3) . .
C21 C22 C23 C24 160(2) . .
N15 N22 C24 C23 -100(3) . .
N19 N22 C24 C23 64(4) . .
C22 C23 C24 N22 56(3) . .
C2 N6 C25 C4 -1(5) . .
C5 C4 C25 N6 3(4) . .
C3 C4 C25 N6 176(3) . .
C16 C8 C26 C27 -2(4) . .
C10 N25 C27 C26 0(4) . .
Ag2 N25 C27 C26 175(2) . .
C8 C26 C27 N25 1(5) . .
C31 N8 C28 C15 0(4) . .
Ag3 N8 C28 C15 -179.3(17) . .
C29 C15 C28 N8 0(4) . .
C13 C15 C28 N8 178(2) . .
C28 C15 C29 C30 1(4) . .
C13 C15 C29 C30 -176(2) . .
C15 C29 C30 C31 -3(4) . .
C28 N8 C31 C30 -1(4) . .
Ag3 N8 C31 C30 178(2) . .
C29 C30 C31 N8 2(4) . .
N23 N7 C32 C100 5(3) . .
N17 N7 C32 C100 -178(2) . .
N4 C41 C36 C38 148(2) . .
N5 C41 C36 C38 -36(3) . .
N4 C41 C36 C37 -33(3) . .
N5 C41 C36 C37 143(2) . .
C40 N2 C37 C36 2(4) . .
C41 C36 C37 N2 -179(2) . .
C38 C36 C37 N2 0(4) . .
C41 C36 C38 C39 175(3) . .
C37 C36 C38 C39 -3(5) . .
C36 C38 C39 C40 4(6) . .
C37 N2 C40 C39 0(6) . .
C38 C39 C40 N2 -3(6) . .
N3 N1 C42 C43 -81(4) . .
N4 N1 C42 C43 100(3) . .
N1 C42 C43 C43 179(4) . 3_566
C1 C33 C100 C32 177(2) 1_545 .
N7 C32 C100 C33 73(3) . .
O36 W15 O4 W7 -105(3) . .
O8 W15 O4 W7 -3(3) . .
O16 W15 O4 W7 155(3) . .
O25 W15 O4 W7 62(4) . .
O38 W15 O4 W7 81(3) . .
O23 W7 O4 W15 106(3) . .
O5 W7 O4 W15 2(3) . .
O3 W7 O4 W15 -154(3) . .
O20 W7 O4 W15 -63(4) . .
O50 W7 O4 W15 -82(3) . .
O50 P1 O60 W12 -60.6(10) . .
O59 P1 O60 W12 179.5(8) . .
O7 P1 O60 W12 58.8(10) . .
O50 P1 O60 W2 178.7(7) . .
O59 P1 O60 W2 58.9(10) . .
O7 P1 O60 W2 -61.9(9) . .
O50 P1 O60 W6 60.1(9) . .
O59 P1 O60 W6 -59.8(10) . .
O7 P1 O60 W6 179.5(8) . .
O37 W12 O60 P1 -177(5) . .
O1 W12 O60 P1 -44.2(9) . .
O20 W12 O60 P1 43.5(9) . .
O12 W12 O60 P1 -134.6(10) . .
O45 W12 O60 P1 135.2(10) . .
O37 W12 O60 W2 -42(5) . .
O1 W12 O60 W2 90.4(5) . .
O20 W12 O60 W2 178.1(6) . .
O12 W12 O60 W2 0.0(5) . .
O45 W12 O60 W2 -90.1(6) . .
O37 W12 O60 W6 49(5) . .
O1 W12 O60 W6 -178.8(5) . .
O20 W12 O60 W6 -91.0(5) . .
O12 W12 O60 W6 90.8(6) . .
O45 W12 O60 W6 0.7(5) . .
O47 W2 O60 P1 -172(3) . .
O12 W2 O60 P1 135.7(10) . .
O10 W2 O60 P1 43.5(9) . .
O46 W2 O60 P1 -42.6(9) . .
O11 W2 O60 P1 -131.9(10) . .
O47 W2 O60 W12 52(4) . .
O12 W2 O60 W12 0.0(5) . .
O10 W2 O60 W12 -92.2(5) . .
O46 W2 O60 W12 -178.2(6) . .
O11 W2 O60 W12 92.4(6) . .
O47 W2 O60 W6 -39(4) . .
O12 W2 O60 W6 -91.0(6) . .
O10 W2 O60 W6 176.8(5) . .
O46 W2 O60 W6 90.7(5) . .
O11 W2 O60 W6 1.4(5) . .
O2 W6 O60 P1 178(3) . .
O56 W6 O60 P1 -44.6(9) . .
O45 W6 O60 P1 -136.4(10) . .
O58 W6 O60 P1 43.3(9) . .
O11 W6 O60 P1 132.1(10) . .
O2 W6 O60 W12 -46(4) . .
O56 W6 O60 W12 91.1(5) . .
O45 W6 O60 W12 -0.7(5) . .
O58 W6 O60 W12 179.0(5) . .
O11 W6 O60 W12 -92.2(5) . .
O2 W6 O60 W2 44(4) . .
O56 W6 O60 W2 -178.1(5) . .
O45 W6 O60 W2 90.1(6) . .
O58 W6 O60 W2 -90.2(5) . .
O11 W6 O60 W2 -1.4(5) . .

loop_
_platon_squeeze_void_nr
_platon_squeeze_void_average_x
_platon_squeeze_void_average_y
_platon_squeeze_void_average_z
_platon_squeeze_void_volume
_platon_squeeze_void_count_electrons
1 0.000 0.000 0.500 297.5 60.1
2 0.403 0.125 0.850 7.0 1.6
3 0.000 0.500 1.000 297.5 61.5
4 0.403 0.375 0.350 7.0 1.9
5 0.597 0.625 0.650 7.0 1.7
6 0.597 0.875 0.150 7.0 2.4
